data_4125636
loop_
_publ_author_name
'Brenner, Wolfgang'
'Ronson, Tanya K.'
'Nitschke, Jonathan R.'

_publ_section_title
;
 Separation and Selective Formation of Fullerene Adducts within an
 M(II)8L6 Cage.
;
_journal_issue 1
_journal_name_full 'Journal of the American Chemical Society'
_journal_page_first 75
_journal_page_last 78
_journal_paper_doi 10.1021/jacs.6b11523
_journal_volume 139
_journal_year 2017
_chemical_formula_moiety 'C432 H168 F96 Fe8 N120 Ni6, 16(C2 F6 N O4 S2)'
_chemical_formula_sum 'C464 H168 F192 Fe8 N136 Ni6 O64 S32'
_chemical_formula_weight 14144.31
_space_group_crystal_system tetragonal
_space_group_IT_number 85
_space_group_name_Hall '-P 4a'
_space_group_name_H-M_alt 'P 4/n'
_symmetry_space_group_name_Hall '-P 4a'
_symmetry_space_group_name_H-M 'P 4/n :2'
_atom_sites_solution_hydrogens geom
_audit_creation_method SHELXL-2014/7
_cell_angle_alpha 90
_cell_angle_beta 90
_cell_angle_gamma 90
_cell_formula_units_Z 2
_cell_length_a 39.8773(3)
_cell_length_b 39.8773(3)
_cell_length_c 27.4426(4)
_cell_measurement_reflns_used 36200
_cell_measurement_temperature 100(2)
_cell_measurement_theta_max 16.7080
_cell_measurement_theta_min 1.5190
_cell_volume 43639.2(8)
_computing_cell_refinement
;
CrysAlisPro, Agilent Technologies,
Version 1.171.37.35 (release 13-08-2014 CrysAlis171 .NET)
(compiled Aug 13 2014,18:06:01)
;
_computing_data_collection
;
Diamond GDA
;
_computing_data_reduction
;
CrysAlisPro, Agilent Technologies,
Version 1.171.37.35 (release 13-08-2014 CrysAlis171 .NET)
(compiled Aug 13 2014,18:06:01)
;
_computing_structure_refinement 'SHELXL-2014/7 (Sheldrick, 2014)'
_computing_structure_solution 'SHELXT (Sheldrick, 2015)'
_diffrn_ambient_temperature 100(2)
_diffrn_detector_area_resol_mean 0
_diffrn_measured_fraction_theta_full 0.998
_diffrn_measured_fraction_theta_max 0.998
_diffrn_measurement_device_type 'Rigaku Saturn 724+ detector on Crystal Logic diffractometer'
_diffrn_measurement_method '\w  scans'
_diffrn_radiation_monochromator 'silicon double crystal'
_diffrn_radiation_source 'Diamond beamline I19'
_diffrn_radiation_type synchrotron
_diffrn_radiation_wavelength 0.6889
_diffrn_reflns_av_R_equivalents 0.1149
_diffrn_reflns_av_unetI/netI 0.0377
_diffrn_reflns_Laue_measured_fraction_full 0.998
_diffrn_reflns_Laue_measured_fraction_max 0.998
_diffrn_reflns_limit_h_max 33
_diffrn_reflns_limit_h_min -33
_diffrn_reflns_limit_k_max 33
_diffrn_reflns_limit_k_min -33
_diffrn_reflns_limit_l_max 22
_diffrn_reflns_limit_l_min -22
_diffrn_reflns_number 300370
_diffrn_reflns_point_group_measured_fraction_full 0.998
_diffrn_reflns_point_group_measured_fraction_max 0.998
_diffrn_reflns_theta_full 16.680
_diffrn_reflns_theta_max 16.680
_diffrn_reflns_theta_min 1.521
_exptl_absorpt_coefficient_mu 0.420
_exptl_absorpt_correction_T_max 0.7441
_exptl_absorpt_correction_T_min 0.3440
_exptl_absorpt_correction_type multi-scan
_exptl_absorpt_process_details SADABS
_exptl_crystal_colour 'dark pink'
_exptl_crystal_density_diffrn 1.076
_exptl_crystal_description needle
_exptl_crystal_F_000 14064
_exptl_crystal_size_max 0.050
_exptl_crystal_size_mid 0.010
_exptl_crystal_size_min 0.010
_refine_diff_density_max 0.732
_refine_diff_density_min -0.386
_refine_diff_density_rms 0.075
_refine_ls_extinction_method none
_refine_ls_goodness_of_fit_ref 1.152
_refine_ls_hydrogen_treatment constr
_refine_ls_matrix_type full
_refine_ls_number_parameters 1563
_refine_ls_number_reflns 13220
_refine_ls_number_restraints 3985
_refine_ls_restrained_S_all 1.034
_refine_ls_R_factor_all 0.1451
_refine_ls_R_factor_gt 0.1276
_refine_ls_shift/su_max 0.001
_refine_ls_shift/su_mean 0.000
_refine_ls_structure_factor_coef Fsqd
_refine_ls_weighting_details 'w=1/[\s^2^(Fo^2^)+(0.2000P)^2^+120.0000P] where P=(Fo^2^+2Fc^2^)/3'
_refine_ls_weighting_scheme calc
_refine_ls_wR_factor_gt 0.3709
_refine_ls_wR_factor_ref 0.3888
_reflns_Friedel_coverage 0.000
_reflns_number_gt 10354
_reflns_number_total 13220
_reflns_threshold_expression 'I > 2\s(I)'
_cod_data_source_file ja6b11523_si_001.cif
_cod_data_source_block wb3_sq
_cod_original_cell_volume 43639.2(9)
_cod_database_code 4125636
_shelx_shelxl_version_number 2014/7
_shelx_space_group_comment
;
The symmetry employed for this shelxl refinement is uniquely defined
by the following loop, which should always be used as a source of
symmetry information in preference to the above space-group names.
They are only intended as comments.
;
_shelx_estimated_absorpt_t_min 0.979
_shelx_estimated_absorpt_t_max 0.996

loop_
_space_group_symop_operation_xyz
'x, y, z'
'-x+1/2, -y+1/2, z'
'-y+1/2, x, z'
'y, -x+1/2, z'
'-x, -y, -z'
'x-1/2, y-1/2, -z'
'y-1/2, -x, -z'
'-y, x-1/2, -z'

loop_
_atom_site_label
_atom_site_type_symbol
_atom_site_fract_x
_atom_site_fract_y
_atom_site_fract_z
_atom_site_U_iso_or_equiv
_atom_site_adp_type
_atom_site_occupancy
_atom_site_site_symmetry_order
_atom_site_calc_flag
_atom_site_refinement_flags_posn
_atom_site_refinement_flags_adp
_atom_site_refinement_flags_occupancy
_atom_site_disorder_assembly
_atom_site_disorder_group
Fe1 Fe 0.65175(6) 0.44288(6) 0.86636(8) 0.1502(9) Uani 1 1 d . . . . .
Fe2 Fe 1.05976(6) 0.65510(6) 0.20129(8) 0.1517(9) Uani 1 1 d . . . . .
Ni1 Ni 0.86241(5) 0.53677(6) 0.53229(6) 0.1488(9) Uani 1 1 d . . . . .
Ni2 Ni 0.7500 0.7500 0.90246(15) 0.1416(13) Uani 1 4 d S T P . .
Ni3 Ni 0.7500 0.7500 0.16884(15) 0.1424(13) Uani 1 4 d S T P . .
N1 N 0.6820(3) 0.4288(3) 0.9195(4) 0.156(4) Uani 1 1 d D U . . .
N2 N 0.6936(3) 0.4507(3) 0.8339(4) 0.147(4) Uani 1 1 d D U . . .
N3 N 0.7010(3) 0.4639(3) 0.7907(4) 0.142(3) Uani 1 1 d D U . . .
N4 N 0.7350(3) 0.4669(3) 0.7925(4) 0.148(4) Uani 1 1 d D U . . .
C1 C 0.6738(4) 0.4158(4) 0.9634(5) 0.180(6) Uani 1 1 d D U . . .
H1 H 0.6508 0.4127 0.9709 0.216 Uiso 1 1 calc R U . . .
C2 C 0.6973(4) 0.4068(5) 0.9976(6) 0.192(6) Uani 1 1 d D U . . .
H2 H 0.6905 0.3981 1.0283 0.230 Uiso 1 1 calc R U . . .
C3 C 0.7304(4) 0.4106(5) 0.9871(6) 0.201(7) Uani 1 1 d D U . . .
H3 H 0.7470 0.4041 1.0101 0.241 Uiso 1 1 calc R U . . .
C4 C 0.7397(4) 0.4237(5) 0.9435(5) 0.193(6) Uani 1 1 d D U . . .
H4 H 0.7627 0.4266 0.9359 0.232 Uiso 1 1 calc R U . . .
C5 C 0.7149(3) 0.4329(4) 0.9100(5) 0.163(5) Uani 1 1 d D U . . .
C6 C 0.7218(3) 0.4474(4) 0.8614(4) 0.156(5) Uani 1 1 d D U . . .
C7 C 0.7484(3) 0.4581(4) 0.8355(5) 0.166(5) Uani 1 1 d D U . . .
H7 H 0.7712 0.4591 0.8453 0.199 Uiso 1 1 calc R U . . .
C8 C 0.7520(4) 0.4799(3) 0.7498(5) 0.160(4) Uani 1 1 d D U . . .
C9 C 0.7456(4) 0.5111(4) 0.7297(5) 0.174(5) Uani 1 1 d D U . . .
C10 C 0.7657(4) 0.5223(4) 0.6915(6) 0.181(6) Uani 1 1 d D U . . .
C11 C 0.7894(3) 0.5033(3) 0.6692(5) 0.149(4) Uani 1 1 d D U . . .
C12 C 0.7938(4) 0.4723(4) 0.6894(6) 0.176(5) Uani 1 1 d D U . . .
C13 C 0.7754(4) 0.4602(4) 0.7269(6) 0.188(6) Uani 1 1 d D U . . .
F1 F 0.7204(3) 0.5294(3) 0.7475(5) 0.253(6) Uani 1 1 d D U . . .
F2 F 0.7580(3) 0.5529(3) 0.6726(5) 0.263(6) Uani 1 1 d D U . . .
F3 F 0.8165(4) 0.4521(3) 0.6689(5) 0.287(7) Uani 1 1 d D U . . .
F4 F 0.7786(4) 0.4286(3) 0.7430(5) 0.303(8) Uani 1 1 d D U . . .
N5 N 0.6360(3) 0.3984(2) 0.2300(4) 0.176(4) Uani 1 1 d D U . . .
N6 N 0.6813(3) 0.4385(3) 0.2593(4) 0.150(4) Uani 1 1 d D U . . .
N7 N 0.7045(3) 0.4570(3) 0.2790(4) 0.153(4) Uani 1 1 d D U . . .
N8 N 0.7100(3) 0.4448(3) 0.3243(4) 0.176(4) Uani 1 1 d D U . . .
C14 C 0.6131(4) 0.3774(4) 0.2111(5) 0.198(6) Uani 1 1 d D U . . .
H14 H 0.6025 0.3835 0.1814 0.238 Uiso 1 1 calc R U . . .
C15 C 0.6040(5) 0.3474(4) 0.2325(6) 0.220(7) Uani 1 1 d D U . . .
H15 H 0.5899 0.3319 0.2160 0.264 Uiso 1 1 calc R U . . .
C16 C 0.6161(5) 0.3404(3) 0.2784(5) 0.211(7) Uani 1 1 d D U . . .
H16 H 0.6086 0.3211 0.2955 0.253 Uiso 1 1 calc R U . . .
C17 C 0.6391(4) 0.3619(4) 0.2994(4) 0.197(6) Uani 1 1 d D U . . .
H17 H 0.6474 0.3578 0.3313 0.237 Uiso 1 1 calc R U . . .
C18 C 0.6500(4) 0.3896(3) 0.2729(5) 0.186(6) Uani 1 1 d D U . . .
C19 C 0.6746(4) 0.4133(4) 0.2919(5) 0.168(5) Uani 1 1 d D U . . .
C20 C 0.6915(4) 0.4176(4) 0.3343(5) 0.181(6) Uani 1 1 d D U . . .
H20 H 0.6905 0.4048 0.3635 0.217 Uiso 1 1 calc R U . . .
C21 C 0.7338(4) 0.4604(3) 0.3564(5) 0.174(5) Uani 1 1 d D U . . .
C22 C 0.7582(5) 0.4410(4) 0.3800(7) 0.213(7) Uani 1 1 d D U . . .
C23 C 0.7807(5) 0.4570(4) 0.4111(8) 0.226(7) Uani 1 1 d D U . . .
C24 C 0.7806(4) 0.4908(4) 0.4192(6) 0.170(4) Uani 1 1 d D U . . .
C25 C 0.7571(4) 0.5082(4) 0.3929(6) 0.169(5) Uani 1 1 d D U . . .
C26 C 0.7340(4) 0.4947(4) 0.3627(6) 0.166(5) Uani 1 1 d D U . . .
F5 F 0.7575(4) 0.4077(3) 0.3731(6) 0.300(8) Uani 1 1 d D U . . .
F6 F 0.7998(4) 0.4359(3) 0.4382(6) 0.314(8) Uani 1 1 d D U . . .
F7 F 0.7567(3) 0.5415(3) 0.3986(5) 0.230(5) Uani 1 1 d D U . . .
F8 F 0.7113(3) 0.5136(3) 0.3401(4) 0.213(4) Uani 1 1 d D U . . .
N9 N 1.0562(3) 0.6216(3) 0.1462(4) 0.159(4) Uani 1 1 d D U . . .
N10 N 1.0313(3) 0.6224(3) 0.2314(4) 0.142(3) Uani 1 1 d D U . . .
N11 N 1.0158(3) 0.6218(3) 0.2741(4) 0.145(4) Uani 1 1 d D U . . .
N12 N 0.9953(3) 0.5947(3) 0.2721(4) 0.151(4) Uani 1 1 d D U . . .
C27 C 1.0726(4) 0.6219(4) 0.1033(5) 0.174(5) Uani 1 1 d D U . . .
H27 H 1.0879 0.6396 0.0968 0.209 Uiso 1 1 calc R U . . .
C28 C 1.0679(5) 0.5976(4) 0.0689(6) 0.197(6) Uani 1 1 d D U . . .
H28 H 1.0796 0.5988 0.0388 0.237 Uiso 1 1 calc R U . . .
C29 C 1.0467(5) 0.5718(5) 0.0775(6) 0.214(7) Uani 1 1 d D U . . .
H29 H 1.0422 0.5558 0.0527 0.257 Uiso 1 1 calc R U . . .
C30 C 1.0313(5) 0.5688(4) 0.1229(5) 0.212(7) Uani 1 1 d D U . . .
H30 H 1.0176 0.5501 0.1307 0.254 Uiso 1 1 calc R U . . .
C31 C 1.0369(4) 0.5946(4) 0.1563(5) 0.165(5) Uani 1 1 d D U . . .
C32 C 1.0202(4) 0.5958(3) 0.2039(4) 0.148(4) Uani 1 1 d D U . . .
C33 C 0.9970(4) 0.5781(4) 0.2297(5) 0.162(5) Uani 1 1 d D U . . .
H33 H 0.9850 0.5587 0.2200 0.195 Uiso 1 1 calc R U . . .
C34 C 0.9754(4) 0.5864(3) 0.3146(5) 0.162(4) Uani 1 1 d D U . . .
C35 C 0.9752(4) 0.5536(4) 0.3319(6) 0.175(5) Uani 1 1 d D U . . .
C36 C 0.9556(4) 0.5469(4) 0.3724(6) 0.174(5) Uani 1 1 d D U . . .
C37 C 0.9349(4) 0.5701(3) 0.3944(5) 0.151(4) Uani 1 1 d D U . . .
C38 C 0.9369(4) 0.6019(3) 0.3767(5) 0.163(5) Uani 1 1 d D U . . .
C39 C 0.9552(4) 0.6103(4) 0.3370(5) 0.163(5) Uani 1 1 d D U . . .
F9 F 0.9944(3) 0.5305(2) 0.3099(4) 0.208(4) Uani 1 1 d D U . . .
F10 F 0.9556(3) 0.5148(2) 0.3888(4) 0.220(5) Uani 1 1 d D U . . .
F11 F 0.9175(3) 0.6254(2) 0.3980(4) 0.206(4) Uani 1 1 d D U . . .
F12 F 0.9548(3) 0.6419(2) 0.3215(4) 0.199(4) Uani 1 1 d D U . . .
N13 N 1.1030(2) 0.6488(4) 0.8376(4) 0.180(5) Uani 1 1 d D U . . .
N14 N 1.0461(3) 0.6277(3) 0.8074(4) 0.149(4) Uani 1 1 d D U . . .
N15 N 1.0176(3) 0.6185(3) 0.7875(4) 0.144(3) Uani 1 1 d D U . . .
N16 N 1.0261(3) 0.6085(3) 0.7418(4) 0.154(4) Uani 1 1 d D U . . .
C40 C 1.1322(3) 0.6586(5) 0.8574(5) 0.204(6) Uani 1 1 d D U . . .
H40 H 1.1317 0.6688 0.8887 0.245 Uiso 1 1 calc R U . . .
C41 C 1.1629(2) 0.6549(6) 0.8348(6) 0.239(8) Uani 1 1 d D U . . .
H41 H 1.1829 0.6632 0.8493 0.287 Uiso 1 1 calc R U . . .
C42 C 1.1637(2) 0.6386(7) 0.7906(7) 0.270(9) Uani 1 1 d D U . . .
H42 H 1.1846 0.6324 0.7764 0.324 Uiso 1 1 calc R U . . .
C43 C 1.1339(3) 0.6314(6) 0.7671(5) 0.246(8) Uani 1 1 d D U . . .
H43 H 1.1337 0.6245 0.7339 0.295 Uiso 1 1 calc R U . . .
C44 C 1.1041(2) 0.6343(5) 0.7932(5) 0.184(6) Uani 1 1 d D U . . .
C45 C 1.0714(3) 0.6240(4) 0.7738(5) 0.163(5) Uani 1 1 d D U . . .
C46 C 1.0588(3) 0.6097(4) 0.7327(5) 0.165(5) Uani 1 1 d D U . . .
H46 H 1.0705 0.6024 0.7045 0.198 Uiso 1 1 calc R U . . .
C47 C 0.9992(3) 0.5969(3) 0.7108(5) 0.146(4) Uani 1 1 d D U . . .
C48 C 1.0021(3) 0.5667(3) 0.6861(5) 0.152(4) Uani 1 1 d D U . . .
C49 C 0.9769(4) 0.5583(4) 0.6534(6) 0.163(5) Uani 1 1 d D U . . .
C50 C 0.9477(3) 0.5766(3) 0.6472(5) 0.145(4) Uani 1 1 d D U . . .
C51 C 0.9455(4) 0.6054(4) 0.6742(6) 0.169(5) Uani 1 1 d D U . . .
C52 C 0.9702(3) 0.6159(4) 0.7047(6) 0.163(5) Uani 1 1 d D U . . .
F13 F 1.0303(3) 0.5486(3) 0.6908(4) 0.214(5) Uani 1 1 d D U . . .
F14 F 0.9808(3) 0.5287(3) 0.6296(4) 0.214(4) Uani 1 1 d D U . . .
F15 F 0.9172(2) 0.6234(3) 0.6686(4) 0.208(4) Uani 1 1 d D U . . .
F16 F 0.9672(3) 0.6452(3) 0.7282(4) 0.219(5) Uani 1 1 d D U . . .
N17 N 1.0834(3) 0.6905(2) 0.1650(4) 0.152(4) Uani 1 1 d D U . . .
N18 N 1.0216(3) 0.6792(3) 0.1794(4) 0.137(3) Uani 1 1 d D U . . .
N19 N 0.9891(3) 0.6760(3) 0.1844(4) 0.144(4) Uani 1 1 d D U . . .
N20 N 0.9753(3) 0.7035(3) 0.1640(4) 0.142(3) Uani 1 1 d D U . . .
C53 C 1.1167(2) 0.6940(3) 0.1584(6) 0.174(5) Uani 1 1 d D U . . .
H53 H 1.1310 0.6767 0.1703 0.208 Uiso 1 1 calc R U . . .
C54 C 1.1312(2) 0.7210(4) 0.1354(6) 0.185(6) Uani 1 1 d D U . . .
H54 H 1.1548 0.7222 0.1307 0.222 Uiso 1 1 calc R U . . .
C55 C 1.1105(3) 0.7463(3) 0.1192(6) 0.183(6) Uani 1 1 d D U . . .
H55 H 1.1198 0.7657 0.1043 0.220 Uiso 1 1 calc R U . . .
C56 C 1.0763(3) 0.7434(3) 0.1249(5) 0.166(5) Uani 1 1 d D U . . .
H56 H 1.0617 0.7609 0.1147 0.199 Uiso 1 1 calc R U . . .
C57 C 1.0634(2) 0.7143(3) 0.1456(5) 0.147(4) Uani 1 1 d D U . . .
C58 C 1.0279(3) 0.7087(3) 0.1550(5) 0.135(4) Uani 1 1 d D U . . .
C59 C 0.9984(3) 0.7249(3) 0.1458(5) 0.145(4) Uani 1 1 d D U . . .
H59 H 0.9949 0.7460 0.1305 0.174 Uiso 1 1 calc R U . . .
C60 C 0.9395(3) 0.7086(4) 0.1651(5) 0.157(4) Uani 1 1 d D U . . .
C61 C 0.9222(3) 0.7097(5) 0.2092(5) 0.171(5) Uani 1 1 d D U . . .
C62 C 0.8875(3) 0.7156(5) 0.2083(5) 0.173(5) Uani 1 1 d D U . . .
C63 C 0.8698(3) 0.7217(4) 0.1663(5) 0.153(4) Uani 1 1 d D U . . .
C64 C 0.8884(3) 0.7220(5) 0.1248(5) 0.173(5) Uani 1 1 d D U . . .
C65 C 0.9214(3) 0.7151(5) 0.1228(5) 0.175(5) Uani 1 1 d D U . . .
F17 F 0.9387(2) 0.7031(3) 0.2502(3) 0.217(5) Uani 1 1 d D U . . .
F18 F 0.8712(3) 0.7135(4) 0.2522(4) 0.245(5) Uani 1 1 d D U . . .
F19 F 0.8731(3) 0.7290(4) 0.0824(4) 0.252(6) Uani 1 1 d D U . . .
F20 F 0.9382(3) 0.7182(4) 0.0801(4) 0.246(6) Uani 1 1 d D U . . .
N21 N 0.6094(2) 0.4416(3) 0.9048(4) 0.165(4) Uani 1 1 d D U . . .
N22 N 0.6511(3) 0.4884(3) 0.8882(4) 0.137(3) Uani 1 1 d D U . . .
N23 N 0.6714(3) 0.5138(3) 0.8828(4) 0.139(3) Uani 1 1 d D U . . .
N24 N 0.6557(3) 0.5404(3) 0.9032(4) 0.146(3) Uani 1 1 d D U . . .
C67 C 0.5881(3) 0.4157(2) 0.9101(6) 0.188(6) Uani 1 1 d D U . . .
H67 H 0.5946 0.3945 0.8974 0.226 Uiso 1 1 calc R U . . .
C68 C 0.5574(3) 0.4181(3) 0.9330(7) 0.196(6) Uani 1 1 d D U . . .
H68 H 0.5439 0.3989 0.9382 0.236 Uiso 1 1 calc R U . . .
C69 C 0.5469(3) 0.4493(4) 0.9480(7) 0.208(7) Uani 1 1 d D U . . .
H69 H 0.5249 0.4524 0.9603 0.250 Uiso 1 1 calc R U . . .
C70 C 0.5687(3) 0.4762(3) 0.9450(6) 0.190(6) Uani 1 1 d D U . . .
H70 H 0.5631 0.4971 0.9593 0.228 Uiso 1 1 calc R U . . .
C71 C 0.5990(3) 0.4719(3) 0.9206(6) 0.165(5) Uani 1 1 d D U . . .
C72 C 0.6231(3) 0.4988(3) 0.9122(5) 0.147(4) Uani 1 1 d D U . . .
C73 C 0.6263(3) 0.5322(3) 0.9219(5) 0.155(4) Uani 1 1 d D U . . .
H73 H 0.6109 0.5464 0.9384 0.186 Uiso 1 1 calc R U . . .
C74 C 0.6724(4) 0.5722(3) 0.9028(5) 0.153(4) Uani 1 1 d D U . . .
C75 C 0.6829(4) 0.5868(3) 0.8596(5) 0.161(5) Uani 1 1 d D U . . .
C76 C 0.6964(4) 0.6191(4) 0.8616(5) 0.171(5) Uani 1 1 d D U . . .
C77 C 0.7006(4) 0.6368(3) 0.9035(5) 0.154(4) Uani 1 1 d D U . . .
C78 C 0.6914(5) 0.6208(4) 0.9456(5) 0.177(5) Uani 1 1 d D U . . .
C79 C 0.6769(4) 0.5905(4) 0.9460(5) 0.172(5) Uani 1 1 d D U . . .
F21 F 0.6781(3) 0.5706(2) 0.8174(3) 0.210(4) Uani 1 1 d D U . . .
F22 F 0.7050(3) 0.6326(3) 0.8180(4) 0.232(5) Uani 1 1 d D U . . .
F23 F 0.6950(4) 0.6375(3) 0.9873(4) 0.250(6) Uani 1 1 d D U . . .
F24 F 0.6684(4) 0.5761(3) 0.9881(4) 0.258(6) Uani 1 1 d D U . . .
C80 C 0.8109(3) 0.5147(4) 0.6284(5) 0.151(4) Uani 1 1 d D U . . .
C81 C 0.8427(3) 0.5275(4) 0.6375(5) 0.159(5) Uani 1 1 d D U . . .
C82 C 0.8550(5) 0.5335(5) 0.6864(6) 0.188(6) Uani 1 1 d . U . . .
H82 H 0.8439 0.5282 0.7161 0.225 Uiso 1 1 calc R U . . .
C83 C 0.8848(5) 0.5479(5) 0.6816(5) 0.183(6) Uani 1 1 d D U . . .
H83 H 0.8988 0.5553 0.7075 0.219 Uiso 1 1 calc R U . . .
C84 C 0.8924(3) 0.5504(4) 0.6300(5) 0.154(5) Uani 1 1 d D U . . .
C85 C 0.9214(3) 0.5646(4) 0.6125(4) 0.140(4) Uani 1 1 d D U . . .
C86 C 0.9279(4) 0.5680(4) 0.5627(4) 0.149(4) Uani 1 1 d D U . . .
C87 C 0.9579(4) 0.5828(4) 0.5427(5) 0.161(5) Uani 1 1 d D U . . .
H87 H 0.9759 0.5919 0.5611 0.194 Uiso 1 1 calc R U . . .
C88 C 0.9562(4) 0.5816(4) 0.4933(5) 0.158(5) Uani 1 1 d D U . . .
H88 H 0.9721 0.5892 0.4701 0.190 Uiso 1 1 calc R U . . .
C89 C 0.9235(4) 0.5655(4) 0.4846(5) 0.145(4) Uani 1 1 d D U . . .
C90 C 0.9127(4) 0.5594(4) 0.4370(5) 0.147(4) Uani 1 1 d D U . . .
C91 C 0.8819(4) 0.5442(4) 0.4255(5) 0.153(5) Uani 1 1 d D U . . .
C92 C 0.8708(4) 0.5367(4) 0.3762(5) 0.166(5) Uani 1 1 d D U . . .
H92 H 0.8819 0.5428 0.3468 0.200 Uiso 1 1 calc R U . . .
C93 C 0.8425(4) 0.5199(5) 0.3802(5) 0.180(6) Uani 1 1 d D U . . .
H93 H 0.8299 0.5105 0.3542 0.217 Uiso 1 1 calc R U . . .
C94 C 0.8340(4) 0.5185(5) 0.4319(5) 0.162(5) Uani 1 1 d D U . . .
C95 C 0.8056(4) 0.5048(5) 0.4525(6) 0.165(4) Uani 1 1 d . U . . .
C96 C 0.7979(4) 0.5044(5) 0.5021(6) 0.164(5) Uani 1 1 d . U . . .
C97 C 0.7670(5) 0.4901(5) 0.5218(6) 0.191(6) Uani 1 1 d . U . . .
H97 H 0.7487 0.4813 0.5039 0.229 Uiso 1 1 calc R U . . .
C98 C 0.7697(4) 0.4920(5) 0.5699(6) 0.190(6) Uani 1 1 d D U . . .
H98 H 0.7537 0.4842 0.5929 0.228 Uiso 1 1 calc R U . . .
C99 C 0.8005(4) 0.5076(4) 0.5810(5) 0.162(5) Uani 1 1 d D U . . .
C100 C 0.7165(4) 0.6717(4) 0.9023(6) 0.151(4) Uani 1 1 d D U . . .
C101 C 0.6941(4) 0.6980(4) 0.9024(6) 0.147(4) Uani 1 1 d D U . . .
C102 C 0.6583(4) 0.6944(4) 0.9019(6) 0.165(5) Uani 1 1 d D U . . .
H102 H 0.6462 0.6739 0.9021 0.198 Uiso 1 1 calc R U . . .
C103 C 0.6453(4) 0.7255(4) 0.9011(6) 0.168(5) Uani 1 1 d . U . . .
H103 H 0.6222 0.7315 0.8998 0.202 Uiso 1 1 calc R U . . .
C104 C 0.6741(4) 0.7484(4) 0.9025(6) 0.153(5) Uani 1 1 d . U . . .
C106 C 0.8337(4) 0.7305(4) 0.1673(6) 0.152(4) Uani 1 1 d D U . . .
C107 C 0.8109(4) 0.7042(4) 0.1671(6) 0.148(4) Uani 1 1 d . U . . .
C108 C 0.8191(4) 0.6690(4) 0.1704(7) 0.174(5) Uani 1 1 d . U . . .
H108 H 0.8410 0.6597 0.1735 0.208 Uiso 1 1 calc R U . . .
C109 C 0.7899(4) 0.6514(4) 0.1683(7) 0.171(5) Uani 1 1 d D U . . .
H109 H 0.7876 0.6277 0.1673 0.205 Uiso 1 1 calc R U . . .
C110 C 0.7635(4) 0.6750(4) 0.1678(6) 0.149(4) Uani 1 1 d D U . . .
N25 N 0.9055(3) 0.5580(3) 0.5271(4) 0.150(4) Uani 1 1 d D U . . .
N26 N 0.8656(3) 0.5394(3) 0.6033(4) 0.144(4) Uani 1 1 d D U . . .
N27 N 0.8187(3) 0.5160(4) 0.5387(4) 0.160(4) Uani 1 1 d D U . . .
N28 N 0.8596(3) 0.5330(3) 0.4593(4) 0.152(4) Uani 1 1 d D U . . .
N29 N 0.7046(3) 0.7307(3) 0.9030(4) 0.142(3) Uani 1 1 d . U . . .
N30 N 0.7769(3) 0.7080(3) 0.1683(4) 0.147(4) Uani 1 1 d . U . . .
S1 S 1.1749(3) 0.6280(4) -0.0032(5) 0.245(6) Uani 0.5 1 d D U P A 1
S2 S 1.1851(3) 0.6198(4) 0.0988(5) 0.262(6) Uani 0.5 1 d D U P A 1
N200 N 1.1966(8) 0.6159(9) 0.0420(8) 0.253(12) Uiso 0.5 1 d D U P A 1
O1 O 1.1891(8) 0.6109(8) -0.0451(10) 0.257(13) Uiso 0.5 1 d D U P A 1
O2 O 1.1407(6) 0.6290(7) 0.0070(11) 0.229(10) Uiso 0.5 1 d D U P A 1
O3 O 1.1549(7) 0.6382(8) 0.0987(13) 0.286(14) Uiso 0.5 1 d D U P A 1
O4 O 1.1900(7) 0.5873(6) 0.1219(10) 0.231(11) Uiso 0.5 1 d D U P A 1
F1A F 1.1761(8) 0.6928(7) 0.0321(11) 0.286(13) Uiso 0.5 1 d D U P A 1
F2A F 1.2176(9) 0.6786(10) -0.0107(16) 0.38(2) Uiso 0.5 1 d D U P A 1
F3A F 1.1718(8) 0.6922(8) -0.0407(11) 0.294(13) Uiso 0.5 1 d D U P A 1
F4A F 1.2145(10) 0.6475(10) 0.1807(12) 0.361(18) Uiso 0.5 1 d D U P A 1
F5A F 1.2130(10) 0.6790(9) 0.1163(15) 0.377(19) Uiso 0.5 1 d D U P A 1
F6A F 1.2464(8) 0.6388(8) 0.1239(13) 0.318(14) Uiso 0.5 1 d D U P A 1
C1A C 1.1850(10) 0.6731(7) -0.0067(14) 0.282(17) Uiso 0.5 1 d D U P A 1
C2A C 1.2148(9) 0.6475(9) 0.1322(14) 0.313(18) Uiso 0.5 1 d D U P A 1

loop_
_atom_site_aniso_label
_atom_site_aniso_U_11
_atom_site_aniso_U_22
_atom_site_aniso_U_33
_atom_site_aniso_U_23
_atom_site_aniso_U_13
_atom_site_aniso_U_12
Fe1 0.170(2) 0.1450(19) 0.1359(18) 0.0352(14) -0.0032(15) -0.0186(14)
Fe2 0.1551(19) 0.176(2) 0.1239(18) 0.0051(15) 0.0330(14) 0.0229(15)
Ni1 0.1524(17) 0.199(2) 0.0945(14) 0.0106(12) -0.0001(11) -0.0187(14)
Ni2 0.1376(19) 0.1376(19) 0.150(3) 0.000 0.000 0.000
Ni3 0.1405(19) 0.1405(19) 0.146(3) 0.000 0.000 0.000
N1 0.155(7) 0.184(10) 0.128(8) 0.044(7) 0.009(6) 0.014(7)
N2 0.162(7) 0.173(9) 0.105(7) 0.018(6) 0.004(5) 0.019(6)
N3 0.157(7) 0.164(9) 0.104(6) 0.016(6) 0.002(5) 0.006(7)
N4 0.157(7) 0.182(9) 0.103(6) 0.021(6) 0.007(5) 0.010(7)
C1 0.181(10) 0.216(14) 0.142(10) 0.068(9) 0.019(7) 0.024(9)
C2 0.183(10) 0.259(16) 0.134(10) 0.056(10) 0.021(8) 0.046(11)
C3 0.184(10) 0.284(17) 0.133(9) 0.070(10) 0.018(8) 0.043(11)
C4 0.166(9) 0.290(17) 0.124(9) 0.063(10) 0.004(7) 0.025(9)
C5 0.153(8) 0.219(13) 0.116(7) 0.041(7) 0.005(6) 0.017(8)
C6 0.154(8) 0.205(12) 0.109(6) 0.032(7) 0.005(5) 0.012(8)
C7 0.158(7) 0.228(13) 0.112(7) 0.039(8) 0.004(6) 0.013(8)
C8 0.176(9) 0.197(8) 0.107(7) 0.023(6) 0.016(6) 0.005(6)
C9 0.198(11) 0.197(9) 0.126(9) 0.030(7) 0.044(8) 0.018(7)
C10 0.201(11) 0.209(9) 0.134(10) 0.040(7) 0.047(8) 0.018(8)
C11 0.150(8) 0.201(8) 0.096(7) 0.016(6) 0.006(6) -0.008(6)
C12 0.181(11) 0.214(9) 0.132(10) 0.034(7) 0.037(8) 0.018(7)
C13 0.209(11) 0.212(9) 0.144(10) 0.047(7) 0.054(8) 0.032(8)
F1 0.284(11) 0.232(9) 0.243(11) 0.077(8) 0.142(9) 0.065(8)
F2 0.310(13) 0.241(9) 0.239(11) 0.102(8) 0.127(10) 0.068(9)
F3 0.316(14) 0.268(10) 0.278(13) 0.098(9) 0.172(11) 0.096(10)
F4 0.369(16) 0.244(9) 0.297(14) 0.113(9) 0.185(13) 0.098(9)
N5 0.211(11) 0.167(9) 0.149(9) -0.045(7) -0.009(7) -0.055(8)
N6 0.165(9) 0.149(8) 0.135(7) -0.032(6) 0.004(6) -0.013(6)
N7 0.172(9) 0.152(8) 0.136(7) -0.026(6) -0.007(6) -0.015(6)
N8 0.197(9) 0.184(9) 0.146(8) -0.006(6) -0.020(7) -0.035(7)
C14 0.249(14) 0.186(12) 0.159(11) -0.026(8) -0.023(10) -0.088(10)
C15 0.275(16) 0.200(12) 0.186(12) -0.006(9) -0.035(12) -0.102(11)
C16 0.257(16) 0.199(12) 0.178(12) -0.014(9) -0.019(11) -0.076(10)
C17 0.232(14) 0.190(11) 0.170(10) -0.022(8) -0.006(9) -0.063(9)
C18 0.220(11) 0.183(10) 0.155(10) -0.028(7) -0.008(8) -0.053(8)
C19 0.198(10) 0.169(9) 0.137(9) -0.025(6) -0.003(7) -0.034(7)
C20 0.215(12) 0.185(10) 0.143(8) -0.014(7) -0.015(8) -0.042(8)
C21 0.189(10) 0.189(7) 0.144(9) -0.013(7) -0.019(7) -0.020(6)
C22 0.236(12) 0.202(8) 0.199(13) -0.012(8) -0.060(10) -0.003(8)
C23 0.239(13) 0.219(8) 0.220(14) -0.019(8) -0.078(11) 0.005(7)
C24 0.166(8) 0.218(8) 0.126(8) -0.006(7) -0.007(6) -0.017(6)
C25 0.175(10) 0.200(8) 0.131(10) -0.013(7) -0.015(7) -0.021(7)
C26 0.173(10) 0.189(7) 0.137(10) -0.011(7) -0.019(7) -0.017(6)
F5 0.374(17) 0.203(7) 0.324(16) -0.024(8) -0.165(14) 0.017(8)
F6 0.367(17) 0.248(10) 0.326(16) -0.015(10) -0.179(14) 0.031(10)
F7 0.235(10) 0.209(7) 0.245(11) -0.034(7) -0.093(9) -0.009(7)
F8 0.234(9) 0.201(8) 0.206(9) -0.034(7) -0.082(7) 0.012(7)
N9 0.196(10) 0.172(9) 0.108(7) 0.010(6) 0.035(6) 0.033(7)
N10 0.156(8) 0.153(8) 0.116(7) 0.000(5) 0.027(6) 0.024(6)
N11 0.166(9) 0.159(8) 0.112(6) 0.005(6) 0.027(6) 0.023(6)
N12 0.171(8) 0.164(8) 0.117(6) 0.009(5) 0.026(6) 0.013(6)
C27 0.230(13) 0.179(11) 0.112(9) 0.009(7) 0.051(9) 0.030(9)
C28 0.283(16) 0.186(13) 0.123(9) -0.003(8) 0.049(10) 0.024(10)
C29 0.313(18) 0.203(13) 0.128(9) -0.016(9) 0.062(10) -0.004(11)
C30 0.313(17) 0.191(11) 0.130(9) -0.017(8) 0.055(10) -0.005(10)
C31 0.217(12) 0.165(10) 0.112(7) 0.004(6) 0.039(7) 0.024(8)
C32 0.188(10) 0.144(9) 0.111(6) 0.005(6) 0.027(6) 0.018(7)
C33 0.202(11) 0.158(9) 0.127(8) 0.004(6) 0.038(7) 0.006(7)
C34 0.181(10) 0.175(7) 0.129(8) 0.016(6) 0.035(7) 0.018(6)
C35 0.194(12) 0.179(7) 0.152(10) 0.026(6) 0.046(8) 0.022(7)
C36 0.196(11) 0.176(7) 0.150(9) 0.023(7) 0.044(8) 0.014(7)
C37 0.166(9) 0.177(7) 0.111(7) 0.008(6) 0.012(6) 0.004(6)
C38 0.176(11) 0.182(7) 0.131(9) 0.015(6) 0.035(7) 0.015(7)
C39 0.182(11) 0.175(7) 0.130(9) 0.013(6) 0.038(7) 0.016(7)
F9 0.251(10) 0.188(7) 0.186(8) 0.041(6) 0.083(7) 0.047(7)
F10 0.253(10) 0.183(7) 0.225(10) 0.042(6) 0.103(8) 0.036(7)
F11 0.236(10) 0.198(7) 0.185(8) 0.026(6) 0.088(7) 0.036(7)
F12 0.235(9) 0.179(6) 0.184(8) 0.030(6) 0.092(7) 0.038(6)
N13 0.148(8) 0.234(12) 0.157(9) -0.009(8) -0.041(6) -0.005(8)
N14 0.136(7) 0.153(9) 0.157(7) -0.015(6) -0.022(5) 0.013(7)
N15 0.136(6) 0.154(9) 0.142(7) -0.023(6) -0.022(5) 0.020(6)
N16 0.138(6) 0.175(9) 0.147(7) -0.024(6) -0.016(5) 0.017(6)
C40 0.144(9) 0.264(16) 0.203(12) -0.028(11) -0.046(8) 0.001(11)
C41 0.147(9) 0.34(2) 0.232(15) -0.061(14) -0.037(9) -0.011(11)
C42 0.152(8) 0.40(2) 0.254(15) -0.097(15) -0.021(9) -0.023(11)
C43 0.148(8) 0.37(2) 0.218(12) -0.082(13) -0.009(8) -0.029(10)
C44 0.140(7) 0.241(14) 0.170(10) -0.020(9) -0.025(6) -0.005(8)
C45 0.140(6) 0.192(12) 0.158(9) -0.023(8) -0.022(5) 0.012(7)
C46 0.136(7) 0.200(13) 0.159(8) -0.026(8) -0.020(6) 0.015(7)
C47 0.146(7) 0.165(8) 0.127(8) -0.003(6) -0.017(6) 0.006(6)
C48 0.164(8) 0.163(8) 0.128(9) -0.001(6) -0.025(7) 0.012(6)
C49 0.168(8) 0.180(9) 0.141(10) -0.017(7) -0.029(7) 0.011(6)
C50 0.155(7) 0.169(8) 0.112(7) 0.014(6) -0.011(6) -0.007(5)
C51 0.158(8) 0.192(9) 0.156(10) -0.022(7) -0.031(7) 0.013(6)
C52 0.155(8) 0.178(9) 0.155(10) -0.016(7) -0.029(7) 0.016(6)
F13 0.205(8) 0.207(8) 0.231(10) -0.064(7) -0.081(7) 0.056(6)
F14 0.233(9) 0.201(8) 0.206(9) -0.052(7) -0.070(7) 0.041(7)
F15 0.180(7) 0.236(9) 0.208(9) -0.049(7) -0.056(7) 0.037(6)
F16 0.194(8) 0.213(8) 0.252(11) -0.075(7) -0.085(8) 0.056(7)
N17 0.139(6) 0.191(9) 0.126(8) -0.018(7) 0.014(7) 0.020(6)
N18 0.147(6) 0.149(7) 0.115(8) 0.000(6) 0.016(6) 0.018(6)
N19 0.144(6) 0.159(7) 0.129(8) 0.010(6) 0.018(6) 0.017(6)
N20 0.144(5) 0.155(8) 0.127(8) 0.003(6) 0.009(5) 0.015(5)
C53 0.147(7) 0.229(12) 0.145(12) 0.010(9) 0.025(8) 0.006(8)
C54 0.174(9) 0.230(13) 0.151(13) 0.006(9) 0.019(9) -0.013(8)
C55 0.176(9) 0.225(12) 0.148(12) 0.008(9) 0.015(10) -0.025(8)
C56 0.171(8) 0.189(10) 0.137(11) -0.005(8) 0.010(8) -0.016(7)
C57 0.148(6) 0.175(9) 0.119(10) -0.006(7) 0.009(6) 0.002(6)
C58 0.145(5) 0.152(8) 0.108(9) -0.003(6) 0.007(6) 0.014(5)
C59 0.148(6) 0.157(8) 0.129(10) 0.011(7) 0.005(7) 0.016(6)
C60 0.145(6) 0.180(11) 0.148(6) -0.004(7) 0.005(5) 0.019(6)
C61 0.145(7) 0.218(14) 0.150(7) 0.003(8) 0.004(5) 0.025(8)
C62 0.143(7) 0.214(13) 0.162(7) -0.007(8) 0.004(5) 0.026(8)
C63 0.136(6) 0.158(10) 0.165(7) -0.015(8) -0.001(5) 0.010(6)
C64 0.145(7) 0.215(14) 0.159(7) -0.008(8) -0.002(5) 0.025(8)
C65 0.148(7) 0.228(14) 0.147(7) -0.004(8) 0.004(5) 0.030(8)
F17 0.151(7) 0.352(14) 0.147(6) 0.021(7) 0.010(5) 0.048(8)
F18 0.176(8) 0.386(16) 0.173(7) 0.024(8) 0.019(6) 0.075(9)
F19 0.180(8) 0.406(17) 0.168(7) 0.002(8) -0.009(6) 0.073(9)
F20 0.172(8) 0.415(17) 0.151(7) 0.016(8) 0.015(6) 0.056(9)
N21 0.177(9) 0.178(8) 0.140(9) 0.033(8) 0.005(7) -0.049(7)
N22 0.150(8) 0.150(7) 0.112(8) 0.029(6) -0.004(6) -0.031(5)
N23 0.148(7) 0.136(7) 0.132(8) 0.030(6) -0.002(6) -0.019(5)
N24 0.142(8) 0.149(6) 0.146(9) 0.017(5) -0.006(6) -0.014(5)
C67 0.186(11) 0.192(9) 0.186(14) 0.043(9) 0.012(9) -0.059(8)
C68 0.187(11) 0.211(11) 0.192(15) 0.035(11) 0.020(10) -0.058(9)
C69 0.191(11) 0.224(12) 0.210(15) 0.026(12) 0.025(10) -0.056(9)
C70 0.177(10) 0.213(10) 0.180(13) 0.024(10) 0.023(9) -0.047(7)
C71 0.169(9) 0.187(8) 0.138(11) 0.030(8) 0.002(7) -0.039(7)
C72 0.155(8) 0.171(7) 0.114(9) 0.022(7) -0.002(6) -0.027(6)
C73 0.150(8) 0.170(7) 0.146(10) 0.016(7) 0.000(7) -0.020(6)
C74 0.158(10) 0.150(7) 0.152(7) 0.012(5) 0.004(7) -0.017(6)
C75 0.180(12) 0.152(8) 0.151(7) 0.006(5) 0.008(7) -0.028(7)
C76 0.204(13) 0.157(8) 0.153(7) 0.006(6) 0.007(8) -0.038(8)
C77 0.162(10) 0.143(7) 0.157(7) 0.004(5) -0.006(7) -0.011(6)
C78 0.215(13) 0.161(8) 0.156(7) 0.006(6) -0.004(8) -0.028(8)
C79 0.202(13) 0.165(8) 0.150(7) 0.009(6) 0.003(8) -0.027(8)
F21 0.302(12) 0.174(7) 0.154(6) -0.006(5) 0.017(7) -0.065(8)
F22 0.351(14) 0.190(8) 0.154(7) 0.005(6) 0.024(7) -0.096(9)
F23 0.388(16) 0.199(9) 0.162(7) -0.002(6) -0.009(8) -0.073(9)
F24 0.419(17) 0.202(9) 0.154(7) 0.002(6) 0.030(8) -0.093(10)
C80 0.152(7) 0.203(10) 0.099(6) 0.018(6) 0.005(5) -0.009(7)
C81 0.154(7) 0.219(12) 0.104(7) 0.019(7) 0.004(5) -0.018(7)
C82 0.172(10) 0.282(16) 0.109(7) 0.024(8) 0.001(6) -0.049(10)
C83 0.176(10) 0.272(16) 0.101(6) 0.017(8) -0.002(6) -0.050(10)
C84 0.157(7) 0.206(12) 0.099(7) 0.019(7) -0.003(5) -0.020(7)
C85 0.149(7) 0.173(10) 0.097(6) 0.014(6) -0.002(5) -0.007(6)
C86 0.158(9) 0.190(11) 0.099(5) 0.014(6) -0.001(5) -0.018(8)
C87 0.169(9) 0.214(13) 0.101(6) 0.010(8) 0.002(6) -0.033(8)
C88 0.163(8) 0.208(12) 0.104(6) 0.013(8) -0.002(6) -0.022(8)
C89 0.155(8) 0.181(11) 0.099(5) 0.005(6) -0.002(5) -0.010(7)
C90 0.155(7) 0.182(10) 0.102(6) 0.004(6) -0.002(5) -0.002(6)
C91 0.161(7) 0.205(11) 0.093(6) 0.010(7) -0.004(5) -0.017(7)
C92 0.171(10) 0.235(14) 0.093(6) 0.006(7) -0.004(6) -0.031(9)
C93 0.180(10) 0.255(15) 0.106(6) 0.006(8) -0.004(6) -0.044(10)
C94 0.165(8) 0.216(12) 0.105(7) 0.006(7) -0.002(6) -0.022(7)
C95 0.164(8) 0.222(11) 0.109(6) 0.009(6) -0.003(5) -0.022(7)
C96 0.153(9) 0.226(13) 0.113(6) 0.008(6) -0.002(5) -0.021(8)
C97 0.175(9) 0.286(16) 0.112(7) 0.003(9) 0.004(6) -0.054(10)
C98 0.180(10) 0.279(16) 0.112(7) 0.008(9) -0.001(6) -0.048(10)
C99 0.163(9) 0.219(13) 0.104(5) 0.013(6) -0.001(5) -0.016(8)
C100 0.150(9) 0.139(7) 0.163(11) 0.007(6) -0.006(8) -0.003(5)
C101 0.147(8) 0.140(7) 0.153(11) 0.005(7) -0.012(8) -0.001(6)
C102 0.150(8) 0.156(8) 0.188(13) 0.005(9) -0.011(9) -0.001(6)
C103 0.149(8) 0.157(9) 0.200(14) 0.010(10) -0.007(8) 0.002(6)
C104 0.147(9) 0.150(8) 0.162(12) 0.008(8) -0.007(9) 0.008(6)
C106 0.135(7) 0.151(9) 0.170(11) -0.009(9) -0.002(6) 0.004(6)
C107 0.137(7) 0.150(8) 0.157(11) -0.019(8) -0.003(7) 0.005(6)
C108 0.145(8) 0.153(8) 0.223(15) -0.012(9) -0.007(9) 0.002(6)
C109 0.142(9) 0.155(8) 0.216(15) -0.012(8) -0.009(10) 0.000(6)
C110 0.141(8) 0.145(9) 0.160(12) -0.016(9) -0.009(8) -0.003(6)
N25 0.161(8) 0.192(10) 0.098(6) 0.003(6) 0.002(5) -0.011(7)
N26 0.145(7) 0.188(9) 0.097(6) 0.003(6) 0.006(5) -0.008(6)
N27 0.169(8) 0.209(11) 0.103(6) 0.011(6) -0.005(5) -0.018(7)
N28 0.156(7) 0.200(10) 0.100(6) 0.013(6) -0.002(5) -0.011(7)
N29 0.148(7) 0.137(7) 0.142(9) 0.001(7) -0.010(7) 0.007(6)
N30 0.135(7) 0.154(7) 0.153(9) -0.015(7) -0.001(7) -0.005(6)
S1 0.131(7) 0.393(16) 0.209(11) 0.062(11) -0.020(7) 0.078(9)
S2 0.225(11) 0.313(14) 0.248(12) 0.008(11) 0.104(10) 0.087(11)

loop_
_atom_type_symbol
_atom_type_description
_atom_type_scat_dispersion_real
_atom_type_scat_dispersion_imag
_atom_type_scat_source
C C 0.0034 0.0017 'International Tables Vol C Tables 4.2.6.8 and 6.1.1.4'
H H 0.0000 0.0000 'International Tables Vol C Tables 4.2.6.8 and 6.1.1.4'
N N 0.0066 0.0034 'International Tables Vol C Tables 4.2.6.8 and 6.1.1.4'
O O 0.0114 0.0062 'International Tables Vol C Tables 4.2.6.8 and 6.1.1.4'
F F 0.0180 0.0106 'International Tables Vol C Tables 4.2.6.8 and 6.1.1.4'
S S 0.1265 0.1256 'International Tables Vol C Tables 4.2.6.8 and 6.1.1.4'
Fe Fe 0.3486 0.8531 'International Tables Vol C Tables 4.2.6.8 and 6.1.1.4'
Ni Ni 0.3437 1.1214 'International Tables Vol C Tables 4.2.6.8 and 6.1.1.4'

loop_
_geom_angle_atom_site_label_1
_geom_angle_atom_site_label_2
_geom_angle_atom_site_label_3
_geom_angle
_geom_angle_site_symmetry_1
_geom_angle_site_symmetry_3
N22 Fe1 N2 90.1(5) . .
N22 Fe1 N14 92.3(5) . 4_565
N2 Fe1 N14 90.4(5) . 4_565
N22 Fe1 N1 92.7(5) . .
N2 Fe1 N1 81.8(5) . .
N14 Fe1 N1 170.8(5) 4_565 .
N22 Fe1 N21 81.2(5) . .
N2 Fe1 N21 171.1(5) . .
N14 Fe1 N21 91.6(5) 4_565 .
N1 Fe1 N21 96.9(5) . .
N22 Fe1 N13 173.4(5) . 4_565
N2 Fe1 N13 91.0(6) . 4_565
N14 Fe1 N13 81.2(5) 4_565 4_565
N1 Fe1 N13 93.9(5) . 4_565
N21 Fe1 N13 97.8(5) . 4_565
N18 Fe2 N6 91.0(5) . 3_655
N18 Fe2 N10 90.4(5) . .
N6 Fe2 N10 92.0(5) 3_655 .
N18 Fe2 N17 82.0(5) . .
N6 Fe2 N17 90.7(5) 3_655 .
N10 Fe2 N17 171.9(5) . .
N18 Fe2 N5 171.3(5) . 3_655
N6 Fe2 N5 81.3(5) 3_655 3_655
N10 Fe2 N5 93.8(5) . 3_655
N17 Fe2 N5 94.1(5) . 3_655
N18 Fe2 N9 92.4(5) . .
N6 Fe2 N9 171.5(5) 3_655 .
N10 Fe2 N9 80.2(5) . .
N17 Fe2 N9 97.5(5) . .
N5 Fe2 N9 95.8(5) 3_655 .
N25 Ni1 N27 178.7(6) . .
N25 Ni1 N26 89.6(5) . .
N27 Ni1 N26 89.5(5) . .
N25 Ni1 N28 90.5(5) . .
N27 Ni1 N28 90.5(5) . .
N26 Ni1 N28 178.6(6) . .
N29 Ni2 N29 89.996(8) 2_665 4_565
N29 Ni2 N29 89.997(8) 2_665 3_655
N29 Ni2 N29 179.1(7) 4_565 3_655
N29 Ni2 N29 179.1(7) 2_665 .
N29 Ni2 N29 89.996(11) 4_565 .
N29 Ni2 N29 89.997(11) 3_655 .
N30 Ni3 N30 89.999(8) . 4_565
N30 Ni3 N30 89.994(9) . 3_655
N30 Ni3 N30 179.1(7) 4_565 3_655
N30 Ni3 N30 179.1(7) . 2_665
N30 Ni3 N30 89.997(9) 4_565 2_665
N30 Ni3 N30 89.997(7) 3_655 2_665
C5 N1 C1 117.0(11) . .
C5 N1 Fe1 114.6(8) . .
C1 N1 Fe1 128.3(10) . .
N3 N2 C6 110.4(10) . .
N3 N2 Fe1 132.3(9) . .
C6 N2 Fe1 116.5(8) . .
N2 N3 N4 102.9(9) . .
C7 N4 N3 114.0(10) . .
C7 N4 C8 128.1(11) . .
N3 N4 C8 117.9(10) . .
N1 C1 C2 123.1(13) . .
N1 C1 H1 118.4 . .
C2 C1 H1 118.4 . .
C3 C2 C1 119.1(13) . .
C3 C2 H2 120.5 . .
C1 C2 H2 120.5 . .
C4 C3 C2 119.6(13) . .
C4 C3 H3 120.2 . .
C2 C3 H3 120.2 . .
C3 C4 C5 119.4(12) . .
C3 C4 H4 120.3 . .
C5 C4 H4 120.3 . .
N1 C5 C4 121.8(11) . .
N1 C5 C6 113.9(10) . .
C4 C5 C6 124.3(11) . .
C7 C6 N2 109.1(10) . .
C7 C6 C5 138.4(12) . .
N2 C6 C5 112.5(11) . .
N4 C7 C6 103.5(11) . .
N4 C7 H7 128.2 . .
C6 C7 H7 128.2 . .
C13 C8 C9 117.2(11) . .
C13 C8 N4 119.0(11) . .
C9 C8 N4 123.8(11) . .
F1 C9 C8 119.0(11) . .
F1 C9 C10 122.2(12) . .
C8 C9 C10 118.8(12) . .
F2 C10 C11 119.1(11) . .
F2 C10 C9 116.5(12) . .
C11 C10 C9 124.0(12) . .
C10 C11 C12 114.3(12) . .
C10 C11 C80 124.7(12) . .
C12 C11 C80 120.9(12) . .
F3 C12 C13 118.2(12) . .
F3 C12 C11 117.4(12) . .
C13 C12 C11 124.3(13) . .
F4 C13 C12 122.4(12) . .
F4 C13 C8 116.7(11) . .
C12 C13 C8 120.8(12) . .
C14 N5 C18 117.1(4) . .
C14 N5 Fe2 128.9(7) . 4_565
C18 N5 Fe2 113.9(7) . 4_565
N7 N6 C19 106.5(10) . .
N7 N6 Fe2 135.7(10) . 4_565
C19 N6 Fe2 117.7(8) . 4_565
N6 N7 N8 107.0(10) . .
C20 N8 N7 113.0(11) . .
C20 N8 C21 126.0(12) . .
N7 N8 C21 121.0(11) . .
N5 C14 C15 123.6(4) . .
N5 C14 H14 118.2 . .
C15 C14 H14 118.2 . .
C16 C15 C14 118.2(4) . .
C16 C15 H15 120.9 . .
C14 C15 H15 120.9 . .
C15 C16 C17 119.3(4) . .
C15 C16 H16 120.3 . .
C17 C16 H16 120.3 . .
C16 C17 C18 118.7(4) . .
C16 C17 H17 120.6 . .
C18 C17 H17 120.6 . .
N5 C18 C17 122.3(4) . .
N5 C18 C19 114.9(9) . .
C17 C18 C19 122.5(9) . .
C20 C19 N6 111.6(11) . .
C20 C19 C18 136.3(12) . .
N6 C19 C18 112.0(11) . .
N8 C20 C19 101.6(11) . .
N8 C20 H20 129.2 . .
C19 C20 H20 129.2 . .
C26 C21 C22 119.1(12) . .
C26 C21 N8 120.6(12) . .
C22 C21 N8 120.3(12) . .
F5 C22 C23 123.4(13) . .
F5 C22 C21 117.9(13) . .
C23 C22 C21 118.6(13) . .
F6 C23 C24 121.6(14) . .
F6 C23 C22 114.6(13) . .
C24 C23 C22 123.3(14) . .
C23 C24 C25 114.5(13) . .
C23 C24 C95 118.5(14) . .
C25 C24 C95 126.9(14) . .
F7 C25 C26 117.4(13) . .
F7 C25 C24 116.6(12) . .
C26 C25 C24 126.0(14) . .
F8 C26 C25 121.7(13) . .
F8 C26 C21 119.9(12) . .
C25 C26 C21 118.4(13) . .
C27 N9 C31 117.6(11) . .
C27 N9 Fe2 127.8(10) . .
C31 N9 Fe2 114.4(8) . .
N11 N10 C32 108.8(10) . .
N11 N10 Fe2 132.0(9) . .
C32 N10 Fe2 118.7(8) . .
N10 N11 N12 105.0(10) . .
C33 N12 N11 113.4(10) . .
C33 N12 C34 127.9(12) . .
N11 N12 C34 118.7(11) . .
N9 C27 C28 122.1(13) . .
N9 C27 H27 119.0 . .
C28 C27 H27 119.0 . .
C29 C28 C27 120.2(14) . .
C29 C28 H28 119.9 . .
C27 C28 H28 119.9 . .
C28 C29 C30 119.9(14) . .
C28 C29 H29 120.1 . .
C30 C29 H29 120.1 . .
C29 C30 C31 117.0(13) . .
C29 C30 H30 121.5 . .
C31 C30 H30 121.5 . .
N9 C31 C30 122.8(11) . .
N9 C31 C32 114.4(11) . .
C30 C31 C32 122.6(12) . .
C33 C32 N10 109.5(10) . .
C33 C32 C31 138.8(12) . .
N10 C32 C31 111.7(11) . .
N12 C33 C32 103.3(11) . .
N12 C33 H33 128.3 . .
C32 C33 H33 128.3 . .
C39 C34 C35 119.4(11) . .
C39 C34 N12 121.2(11) . .
C35 C34 N12 119.3(11) . .
F9 C35 C36 123.5(12) . .
F9 C35 C34 119.4(11) . .
C36 C35 C34 117.1(12) . .
F10 C36 C37 119.1(12) . .
F10 C36 C35 116.5(12) . .
C37 C36 C35 124.2(12) . .
C38 C37 C36 115.7(12) . .
C38 C37 C90 124.6(12) . .
C36 C37 C90 119.7(12) . .
F11 C38 C39 119.0(12) . .
F11 C38 C37 117.5(11) . .
C39 C38 C37 123.3(12) . .
F12 C39 C38 119.1(12) . .
F12 C39 C34 120.9(11) . .
C38 C39 C34 120.0(12) . .
C40 N13 C44 117.5(4) . .
C40 N13 Fe1 128.1(7) . 3_655
C44 N13 Fe1 114.4(7) . 3_655
N15 N14 C45 109.1(10) . .
N15 N14 Fe1 133.1(9) . 3_655
C45 N14 Fe1 116.6(9) . 3_655
N14 N15 N16 104.5(10) . .
C46 N16 N15 114.0(10) . .
C46 N16 C47 129.0(11) . .
N15 N16 C47 117.0(11) . .
N13 C40 C41 123.7(4) . .
N13 C40 H40 118.1 . .
C41 C40 H40 118.1 . .
C42 C41 C40 118.0(4) . .
C42 C41 H41 121.0 . .
C40 C41 H41 121.0 . .
C41 C42 C43 119.2(5) . .
C41 C42 H42 120.4 . .
C43 C42 H42 120.4 . .
C42 C43 C44 118.4(4) . .
C42 C43 H43 120.8 . .
C44 C43 H43 120.8 . .
N13 C44 C43 122.0(4) . .
N13 C44 C45 114.7(9) . .
C43 C44 C45 123.2(9) . .
C46 C45 N14 109.3(11) . .
C46 C45 C44 138.2(12) . .
N14 C45 C44 112.3(11) . .
N16 C46 C45 102.8(11) . .
N16 C46 H46 128.6 . .
C45 C46 H46 128.6 . .
C48 C47 C52 118.9(11) . .
C48 C47 N16 120.3(11) . .
C52 C47 N16 120.9(11) . .
F13 C48 C49 122.5(12) . .
F13 C48 C47 119.3(11) . .
C49 C48 C47 117.8(12) . .
F14 C49 C50 119.5(12) . .
F14 C49 C48 116.1(12) . .
C50 C49 C48 124.1(12) . .
C51 C50 C49 115.4(12) . .
C51 C50 C85 124.4(12) . .
C49 C50 C85 120.2(12) . .
F15 C51 C52 121.0(11) . .
F15 C51 C50 116.1(12) . .
C52 C51 C50 122.9(13) . .
F16 C52 C51 119.8(12) . .
F16 C52 C47 119.5(11) . .
C51 C52 C47 120.6(12) . .
C53 N17 C57 117.4(4) . .
C53 N17 Fe2 127.8(7) . .
C57 N17 Fe2 114.8(7) . .
N19 N18 C58 108.3(10) . .
N19 N18 Fe2 135.3(9) . .
C58 N18 Fe2 116.2(8) . .
N18 N19 N20 106.3(10) . .
N19 N20 C59 112.8(10) . .
N19 N20 C60 120.8(11) . .
C59 N20 C60 126.3(11) . .
N17 C53 C54 123.8(4) . .
N17 C53 H53 118.1 . .
C54 C53 H53 118.1 . .
C55 C54 C53 118.0(4) . .
C55 C54 H54 121.0 . .
C53 C54 H54 121.0 . .
C54 C55 C56 119.7(4) . .
C54 C55 H55 120.2 . .
C56 C55 H55 120.2 . .
C55 C56 C57 118.8(4) . .
C55 C56 H56 120.6 . .
C57 C56 H56 120.6 . .
N17 C57 C56 122.0(4) . .
N17 C57 C58 113.6(9) . .
C56 C57 C58 123.8(9) . .
C59 C58 N18 109.6(11) . .
C59 C58 C57 137.3(12) . .
N18 C58 C57 113.0(10) . .
N20 C59 C58 102.9(11) . .
N20 C59 H59 128.6 . .
C58 C59 H59 128.6 . .
C65 C60 C61 117.5(11) . .
C65 C60 N20 121.5(11) . .
C61 C60 N20 120.9(11) . .
F17 C61 C60 119.0(11) . .
F17 C61 C62 122.2(12) . .
C60 C61 C62 118.6(12) . .
F18 C62 C63 120.5(12) . .
F18 C62 C61 116.3(12) . .
C63 C62 C61 123.2(13) . .
C64 C63 C62 115.3(12) . .
C64 C63 C106 122.9(13) . .
C62 C63 C106 121.5(13) . .
F19 C64 C65 117.0(12) . .
F19 C64 C63 118.6(12) . .
C65 C64 C63 124.4(13) . .
C64 C65 F20 119.8(12) . .
C64 C65 C60 120.9(12) . .
F20 C65 C60 118.8(11) . .
C67 N21 C71 117.5(4) . .
C67 N21 Fe1 127.6(7) . .
C71 N21 Fe1 114.0(7) . .
N23 N22 C72 109.0(10) . .
N23 N22 Fe1 133.9(9) . .
C72 N22 Fe1 117.0(8) . .
N22 N23 N24 105.8(10) . .
C73 N24 N23 112.4(11) . .
C73 N24 C74 129.4(12) . .
N23 N24 C74 118.2(11) . .
N21 C67 C68 123.6(4) . .
N21 C67 H67 118.2 . .
C68 C67 H67 118.2 . .
C69 C68 C67 118.0(4) . .
C69 C68 H68 121.0 . .
C67 C68 H68 121.0 . .
C68 C69 C70 119.6(4) . .
C68 C69 H69 120.2 . .
C70 C69 H69 120.2 . .
C69 C70 C71 118.6(4) . .
C69 C70 H70 120.7 . .
C71 C70 H70 120.7 . .
N21 C71 C70 122.0(4) . .
N21 C71 C72 114.1(9) . .
C70 C71 C72 123.8(9) . .
N22 C72 C73 108.5(11) . .
N22 C72 C71 112.9(11) . .
C73 C72 C71 138.6(12) . .
N24 C73 C72 104.4(11) . .
N24 C73 H73 127.8 . .
C72 C73 H73 127.8 . .
C75 C74 C79 117.9(11) . .
C75 C74 N24 121.2(11) . .
C79 C74 N24 120.8(11) . .
F21 C75 C74 119.8(11) . .
F21 C75 C76 122.2(12) . .
C74 C75 C76 117.9(12) . .
C77 C76 F22 120.5(12) . .
C77 C76 C75 124.2(12) . .
F22 C76 C75 115.3(12) . .
C76 C77 C78 115.9(12) . .
C76 C77 C100 120.5(12) . .
C78 C77 C100 123.5(12) . .
F23 C78 C79 119.4(12) . .
F23 C78 C77 117.5(12) . .
C79 C78 C77 122.9(13) . .
F24 C79 C78 120.3(12) . .
F24 C79 C74 118.5(12) . .
C78 C79 C74 121.1(12) . .
C81 C80 C99 120.9(13) . .
C81 C80 C11 120.4(12) . .
C99 C80 C11 118.0(12) . .
C80 C81 N26 127.1(13) . .
C80 C81 C82 122.4(13) . .
N26 C81 C82 110.2(13) . .
C83 C82 C81 106.5(14) . .
C83 C82 H82 126.8 . .
C81 C82 H82 126.8 . .
C82 C83 C84 108.2(15) . .
C82 C83 H83 125.9 . .
C84 C83 H83 125.9 . .
N26 C84 C85 127.2(12) . .
N26 C84 C83 109.8(12) . .
C85 C84 C83 122.8(13) . .
C84 C85 C86 122.4(13) . .
C84 C85 C50 120.1(11) . .
C86 C85 C50 117.5(12) . .
N25 C86 C85 122.9(13) . .
N25 C86 C87 112.7(12) . .
C85 C86 C87 124.4(13) . .
C88 C87 C86 108.8(13) . .
C88 C87 H87 125.6 . .
C86 C87 H87 125.6 . .
C87 C88 C89 102.8(13) . .
C87 C88 H88 128.6 . .
C89 C88 H88 128.6 . .
C90 C89 N25 125.7(13) . .
C90 C89 C88 120.0(13) . .
N25 C89 C88 114.2(12) . .
C89 C90 C91 123.7(13) . .
C89 C90 C37 119.2(13) . .
C91 C90 C37 117.1(12) . .
N28 C91 C90 123.9(13) . .
N28 C91 C92 111.7(13) . .
C90 C91 C92 124.3(12) . .
C93 C92 C91 106.7(14) . .
C93 C92 H92 126.7 . .
C91 C92 H92 126.7 . .
C92 C93 C94 107.4(15) . .
C92 C93 H93 126.3 . .
C94 C93 H93 126.3 . .
C95 C94 N28 123.0(14) . .
C95 C94 C93 127.1(16) . .
N28 C94 C93 109.9(15) . .
C94 C95 C96 125.8(16) . .
C94 C95 C24 117.1(15) . .
C96 C95 C24 117.0(16) . .
N27 C96 C95 124.9(16) . .
N27 C96 C97 111.5(15) . .
C95 C96 C97 123.6(16) . .
C98 C97 C96 106.2(16) . .
C98 C97 H97 126.9 . .
C96 C97 H97 126.9 . .
C97 C98 C99 108.0(16) . .
C97 C98 H98 126.0 . .
C99 C98 H98 126.0 . .
C80 C99 C98 123.4(14) . .
C80 C99 N27 124.5(13) . .
C98 C99 N27 112.1(14) . .
C101 C100 C104 126.5(14) . 3_655
C101 C100 C77 115.0(15) . .
C104 C100 C77 118.4(15) 3_655 .
N29 C101 C100 121.9(15) . .
N29 C101 C102 113.6(16) . .
C100 C101 C102 124.5(16) . .
C103 C102 C101 106.9(17) . .
C103 C102 H102 126.6 . .
C101 C102 H102 126.6 . .
C102 C103 C104 105.7(16) . .
C102 C103 H103 127.1 . .
C104 C103 H103 127.1 . .
C100 C104 N29 124.0(15) 4_565 .
C100 C104 C103 124.6(16) 4_565 .
N29 C104 C103 111.4(15) . .
C110 C106 C107 124.3(15) 3_655 .
C110 C106 C63 118.4(15) 3_655 .
C107 C106 C63 117.2(15) . .
N30 C107 C106 124.6(16) . .
N30 C107 C108 109.3(16) . .
C106 C107 C108 125.8(16) . .
C109 C108 C107 107.5(16) . .
C109 C108 H108 126.2 . .
C107 C108 H108 126.2 . .
C108 C109 C110 107.3(16) . .
C108 C109 H109 126.4 . .
C110 C109 H109 126.4 . .
C106 C110 C109 123.4(16) 4_565 .
C106 C110 N30 126.9(15) 4_565 .
C109 C110 N30 109.6(15) . .
C86 N25 C89 101.3(11) . .
C86 N25 Ni1 130.7(9) . .
C89 N25 Ni1 127.8(9) . .
C84 N26 C81 105.1(11) . .
C84 N26 Ni1 126.9(9) . .
C81 N26 Ni1 127.7(10) . .
C96 N27 C99 102.1(13) . .
C96 N27 Ni1 128.1(10) . .
C99 N27 Ni1 129.7(10) . .
C91 N28 C94 104.2(12) . .
C91 N28 Ni1 128.2(10) . .
C94 N28 Ni1 127.6(10) . .
C101 N29 C104 102.4(14) . .
C101 N29 Ni2 130.7(11) . .
C104 N29 Ni2 126.8(11) . .
C107 N30 C110 105.9(14) . .
C107 N30 Ni3 128.9(11) . .
C110 N30 Ni3 125.2(10) . .
O2 S1 O1 124(2) . .
O2 S1 N200 112.6(18) . .
O1 S1 N200 105.2(17) . .
O2 S1 C1A 101.3(17) . .
O1 S1 C1A 109.4(18) . .
N200 S1 C1A 102.6(18) . .
O3 S2 O4 126(2) . .
O3 S2 N200 106.7(19) . .
O4 S2 N200 107.1(17) . .
O3 S2 C2A 103.5(19) . .
O4 S2 C2A 103.2(18) . .
N200 S2 C2A 110.3(18) . .
S1 N200 S2 124(2) . .
F3A C1A F2A 104(3) . .
F3A C1A F1A 97(3) . .
F2A C1A F1A 103(3) . .
F3A C1A S1 121(3) . .
F2A C1A S1 112(3) . .
F1A C1A S1 118(3) . .
F6A C2A F4A 100(3) . .
F6A C2A F5A 104(3) . .
F4A C2A F5A 109(3) . .
F6A C2A S2 111(3) . .
F4A C2A S2 119(3) . .
F5A C2A S2 111(3) . .

loop_
_geom_bond_atom_site_label_1
_geom_bond_atom_site_label_2
_geom_bond_distance
_geom_bond_site_symmetry_2
Fe1 N22 1.910(11) .
Fe1 N2 1.917(11) .
Fe1 N14 1.933(11) 4_565
Fe1 N1 1.974(11) .
Fe1 N21 1.994(9) .
Fe1 N13 1.996(9) 4_565
Fe2 N18 1.897(11) .
Fe2 N6 1.906(11) 3_655
Fe2 N10 1.917(11) .
Fe2 N17 1.969(8) .
Fe2 N5 1.996(9) 3_655
Fe2 N9 2.022(12) .
Ni1 N25 1.922(12) .
Ni1 N27 1.939(13) .
Ni1 N26 1.955(11) .
Ni1 N28 2.011(12) .
Ni2 N29 1.968(12) 2_665
Ni2 N29 1.968(12) 4_565
Ni2 N29 1.968(12) 3_655
Ni2 N29 1.968(12) .
Ni3 N30 1.990(13) .
Ni3 N30 1.990(13) 4_565
Ni3 N30 1.990(13) 3_655
Ni3 N30 1.990(13) 2_665
N1 C5 1.349(11) .
N1 C1 1.350(10) .
N2 N3 1.332(11) .
N2 C6 1.363(10) .
N3 N4 1.359(11) .
N4 C7 1.342(12) .
N4 C8 1.450(11) .
C1 C2 1.374(13) .
C1 H1 0.9500 .
C2 C3 1.362(13) .
C2 H2 0.9500 .
C3 C4 1.355(12) .
C3 H3 0.9500 .
C4 C5 1.399(12) .
C4 H4 0.9500 .
C5 C6 1.478(12) .
C6 C7 1.344(12) .
C7 H7 0.9500 .
C8 C13 1.372(13) .
C8 C9 1.387(11) .
C9 F1 1.335(12) .
C9 C10 1.393(11) .
C10 F2 1.359(12) .
C10 C11 1.360(13) .
C11 C12 1.365(8) .
C11 C80 1.481(14) .
C12 F3 1.338(12) .
C12 C13 1.352(11) .
C13 F4 1.342(13) .
N5 C14 1.346(4) .
N5 C18 1.349(4) .
N5 Fe2 1.996(9) 4_565
N6 N7 1.303(8) .
N6 C19 1.370(11) .
N6 Fe2 1.906(11) 4_565
N7 N8 1.351(10) .
N8 C20 1.339(12) .
N8 C21 1.438(10) .
C14 C15 1.380(4) .
C14 H14 0.9500 .
C15 C16 1.376(4) .
C15 H15 0.9500 .
C16 C17 1.381(4) .
C16 H16 0.9500 .
C17 C18 1.391(4) .
C17 H17 0.9500 .
C18 C19 1.458(11) .
C19 C20 1.358(13) .
C20 H20 0.9500 .
C21 C26 1.380(13) .
C21 C22 1.400(11) .
C22 F5 1.342(13) .
C22 C23 1.393(12) .
C23 F6 1.357(13) .
C23 C24 1.368(14) .
C24 C25 1.371(13) .
C24 C95 1.46(2) .
C25 F7 1.338(12) .
C25 C26 1.350(11) .
C26 F8 1.334(12) .
N9 C27 1.347(10) .
N9 C31 1.353(12) .
N10 N11 1.325(11) .
N10 C32 1.372(10) .
N11 N12 1.357(11) .
N12 C33 1.340(12) .
N12 C34 1.449(10) .
C27 C28 1.368(13) .
C27 H27 0.9500 .
C28 C29 1.354(13) .
C28 H28 0.9500 .
C29 C30 1.392(13) .
C29 H29 0.9500 .
C30 C31 1.395(12) .
C30 H30 0.9500 .
C31 C32 1.467(12) .
C32 C33 1.361(11) .
C33 H33 0.9500 .
C34 C39 1.389(13) .
C34 C35 1.393(13) .
C35 F9 1.340(12) .
C35 C36 1.385(13) .
C36 F10 1.359(12) .
C36 C37 1.377(13) .
C37 C38 1.360(12) .
C37 C90 1.528(14) .
C38 F11 1.349(12) .
C38 C39 1.354(11) .
C39 F12 1.331(12) .
N13 C40 1.346(4) .
N13 C44 1.348(4) .
N13 Fe1 1.996(9) 3_655
N14 N15 1.312(11) .
N14 C45 1.374(12) .
N14 Fe1 1.932(11) 3_655
N15 N16 1.357(10) .
N16 C46 1.332(12) .
N16 C47 1.445(10) .
C40 C41 1.380(4) .
C40 H40 0.9500 .
C41 C42 1.375(4) .
C41 H41 0.9500 .
C42 C43 1.385(4) .
C42 H42 0.9500 .
C43 C44 1.392(4) .
C43 H43 0.9500 .
C44 C45 1.467(11) .
C45 C46 1.359(13) .
C46 H46 0.9500 .
C47 C48 1.387(12) .
C47 C52 1.388(13) .
C48 F13 1.345(12) .
C48 C49 1.386(13) .
C49 F14 1.358(12) .
C49 C50 1.383(13) .
C50 C51 1.372(8) .
C50 C85 1.494(17) .
C51 F15 1.347(12) .
C51 C52 1.360(13) .
C52 F16 1.341(12) .
N17 C53 1.346(4) .
N17 C57 1.347(4) .
N18 N19 1.309(11) .
N18 C58 1.379(12) .
N19 N20 1.350(10) .
N20 C59 1.351(12) .
N20 C60 1.442(10) .
C53 C54 1.380(4) .
C53 H53 0.9500 .
C54 C55 1.376(4) .
C54 H54 0.9500 .
C55 C56 1.380(4) .
C55 H55 0.9500 .
C56 C57 1.392(4) .
C56 H56 0.9500 .
C57 C58 1.456(11) .
C58 C59 1.364(12) .
C59 H59 0.9500 .
C60 C65 1.390(13) .
C60 C61 1.392(13) .
C61 F17 1.329(12) .
C61 C62 1.406(13) .
C62 F18 1.369(13) .
C62 C63 1.374(13) .
C63 C64 1.359(12) .
C63 C106 1.485(14) .
C64 F19 1.343(12) .
C64 C65 1.345(11) .
C65 F20 1.356(12) .
N21 C67 1.345(4) .
N21 C71 1.347(4) .
N22 N23 1.308(10) .
N22 C72 1.363(10) .
N23 N24 1.353(11) .
N24 C73 1.319(12) .
N24 C74 1.435(11) .
C67 C68 1.380(4) .
C67 H67 0.9500 .
C68 C69 1.374(4) .
C68 H68 0.9500 .
C69 C70 1.381(4) .
C69 H69 0.9500 .
C70 C71 1.392(4) .
C70 H70 0.9500 .
C71 C72 1.459(11) .
C72 C73 1.364(11) .
C73 H73 0.9500 .
C74 C75 1.385(13) .
C74 C79 1.401(13) .
C75 F21 1.339(12) .
C75 C76 1.399(13) .
C76 C77 1.358(13) .
C76 F22 1.359(12) .
C77 C78 1.371(8) .
C77 C100 1.529(14) .
C78 F23 1.333(12) .
C78 C79 1.341(13) .
C79 F24 1.336(12) .
C80 C81 1.390(9) .
C80 C99 1.395(14) .
C81 N26 1.391(9) .
C81 C82 1.45(2) .
C82 C83 1.33(2) .
C82 H82 0.9500 .
C83 C84 1.452(14) .
C83 H83 0.9500 .
C84 N26 1.368(9) .
C84 C85 1.375(9) .
C85 C86 1.400(9) .
C86 N25 1.382(13) .
C86 C87 1.441(14) .
C87 C88 1.359(14) .
C87 H87 0.9500 .
C88 C89 1.472(14) .
C88 H88 0.9500 .
C89 C90 1.397(14) .
C89 N25 1.400(16) .
C90 C91 1.405(18) .
C91 N28 1.362(9) .
C91 C92 1.454(14) .
C92 C93 1.318(14) .
C92 H92 0.9500 .
C93 C94 1.460(15) .
C93 H93 0.9500 .
C94 C95 1.38(2) .
C94 N28 1.393(18) .
C95 C96 1.40(2) .
C96 N27 1.382(18) .
C96 C97 1.46(2) .
C97 C98 1.33(2) .
C97 H97 0.9500 .
C98 C99 1.409(15) .
C98 H98 0.9500 .
C99 N27 1.410(13) .
C100 C101 1.378(19) .
C100 C104 1.400(19) 3_655
C101 N29 1.368(17) .
C101 C102 1.435(15) .
C102 C103 1.349(19) .
C102 H102 0.9500 .
C103 C104 1.47(2) .
C103 H103 0.9500 .
C104 C100 1.401(19) 4_565
C104 N29 1.407(17) .
C106 C110 1.359(19) 3_655
C106 C107 1.386(19) .
C107 N30 1.364(17) .
C107 C108 1.45(2) .
C108 C109 1.362(19) .
C108 H108 0.9500 .
C109 C110 1.413(15) .
C109 H109 0.9500 .
C110 C106 1.359(19) 4_565
C110 N30 1.419(18) .
S1 O2 1.39(2) .
S1 O1 1.45(2) .
S1 N200 1.59(2) .
S1 C1A 1.84(2) .
S2 O3 1.41(2) .
S2 O4 1.45(2) .
S2 N200 1.63(2) .
S2 C2A 1.86(2) .
F1A C1A 1.37(3) .
F2A C1A 1.32(3) .
F3A C1A 1.31(3) .
F4A C2A 1.33(3) .
F5A C2A 1.33(3) .
F6A C2A 1.33(3) .

loop_
_geom_torsion_atom_site_label_1
_geom_torsion_atom_site_label_2
_geom_torsion_atom_site_label_3
_geom_torsion_atom_site_label_4
_geom_torsion
_geom_torsion_site_symmetry_1
_geom_torsion_site_symmetry_4
C6 N2 N3 N4 2.7(16) . .
Fe1 N2 N3 N4 171.5(10) . .
N2 N3 N4 C7 -3.7(17) . .
N2 N3 N4 C8 178.4(11) . .
C5 N1 C1 C2 0(3) . .
Fe1 N1 C1 C2 179.8(15) . .
N1 C1 C2 C3 -1(3) . .
C1 C2 C3 C4 1(3) . .
C2 C3 C4 C5 0(3) . .
C1 N1 C5 C4 1(3) . .
Fe1 N1 C5 C4 -179.0(15) . .
C1 N1 C5 C6 -179.7(15) . .
Fe1 N1 C5 C6 0(2) . .
C3 C4 C5 N1 -1(3) . .
C3 C4 C5 C6 180.0(19) . .
N3 N2 C6 C7 -1.0(19) . .
Fe1 N2 C6 C7 -171.7(12) . .
N3 N2 C6 C5 179.9(13) . .
Fe1 N2 C6 C5 9.2(19) . .
N1 C5 C6 C7 175(2) . .
C4 C5 C6 C7 -5(4) . .
N1 C5 C6 N2 -6(2) . .
C4 C5 C6 N2 173.3(18) . .
N3 N4 C7 C6 3.1(19) . .
C8 N4 C7 C6 -179.2(14) . .
N2 C6 C7 N4 -1.2(19) . .
C5 C6 C7 N4 177(2) . .
C7 N4 C8 C13 63(2) . .
N3 N4 C8 C13 -119.7(17) . .
C7 N4 C8 C9 -118.8(19) . .
N3 N4 C8 C9 59(2) . .
C13 C8 C9 F1 172.4(18) . .
N4 C8 C9 F1 -6(3) . .
C13 C8 C9 C10 -7(3) . .
N4 C8 C9 C10 174.0(16) . .
F1 C9 C10 F2 -1(3) . .
C8 C9 C10 F2 179.0(17) . .
F1 C9 C10 C11 -173.3(18) . .
C8 C9 C10 C11 6(3) . .
F2 C10 C11 C12 -176.4(17) . .
C9 C10 C11 C12 -4(3) . .
F2 C10 C11 C80 7(3) . .
C9 C10 C11 C80 179.8(16) . .
C10 C11 C12 F3 179.4(18) . .
C80 C11 C12 F3 -4(3) . .
C10 C11 C12 C13 3(3) . .
C80 C11 C12 C13 179.5(17) . .
F3 C12 C13 F4 -2(3) . .
C11 C12 C13 F4 174(2) . .
F3 C12 C13 C8 179.0(19) . .
C11 C12 C13 C8 -5(3) . .
C9 C8 C13 F4 -172.4(18) . .
N4 C8 C13 F4 6(3) . .
C9 C8 C13 C12 7(3) . .
N4 C8 C13 C12 -174.6(16) . .
C19 N6 N7 N8 -4.6(17) . .
Fe2 N6 N7 N8 171.4(11) 4_565 .
N6 N7 N8 C20 2.3(19) . .
N6 N7 N8 C21 -178.5(13) . .
C18 N5 C14 C15 -2(3) . .
Fe2 N5 C14 C15 173.7(16) 4_565 .
N5 C14 C15 C16 8(3) . .
C14 C15 C16 C17 -6(3) . .
C15 C16 C17 C18 -1(3) . .
C14 N5 C18 C17 -6(3) . .
Fe2 N5 C18 C17 177.4(15) 4_565 .
C14 N5 C18 C19 -179.6(16) . .
Fe2 N5 C18 C19 4(2) 4_565 .
C16 C17 C18 N5 8(3) . .
C16 C17 C18 C19 -179.3(18) . .
N7 N6 C19 C20 6(2) . .
Fe2 N6 C19 C20 -171.3(12) 4_565 .
N7 N6 C19 C18 -176.9(14) . .
Fe2 N6 C19 C18 6(2) 4_565 .
N5 C18 C19 C20 170(2) . .
C17 C18 C19 C20 -3(4) . .
N5 C18 C19 N6 -7(2) . .
C17 C18 C19 N6 -179.8(17) . .
N7 N8 C20 C19 1(2) . .
C21 N8 C20 C19 -178.1(16) . .
N6 C19 C20 N8 -4(2) . .
C18 C19 C20 N8 179(2) . .
C20 N8 C21 C26 -133.7(19) . .
N7 N8 C21 C26 47(2) . .
C20 N8 C21 C22 49(3) . .
N7 N8 C21 C22 -130.0(19) . .
C26 C21 C22 F5 -179.7(19) . .
N8 C21 C22 F5 -2(3) . .
C26 C21 C22 C23 3(3) . .
N8 C21 C22 C23 -179.6(19) . .
F5 C22 C23 F6 -7(4) . .
C21 C22 C23 F6 170(2) . .
F5 C22 C23 C24 -178(2) . .
C21 C22 C23 C24 -1(4) . .
F6 C23 C24 C25 -173(2) . .
C22 C23 C24 C25 -2(3) . .
F6 C23 C24 C95 10(3) . .
C22 C23 C24 C95 -180(2) . .
C23 C24 C25 F7 -178.2(18) . .
C95 C24 C25 F7 -1(3) . .
C23 C24 C25 C26 3(3) . .
C95 C24 C25 C26 -179.2(17) . .
F7 C25 C26 F8 -1(3) . .
C24 C25 C26 F8 177.4(17) . .
F7 C25 C26 C21 -179.7(16) . .
C24 C25 C26 C21 -1(3) . .
C22 C21 C26 F8 179.2(18) . .
N8 C21 C26 F8 2(3) . .
C22 C21 C26 C25 -2(3) . .
N8 C21 C26 C25 -179.3(15) . .
C32 N10 N11 N12 -0.1(15) . .
Fe2 N10 N11 N12 170.8(10) . .
N10 N11 N12 C33 -0.2(17) . .
N10 N11 N12 C34 178.0(11) . .
C31 N9 C27 C28 6(3) . .
Fe2 N9 C27 C28 -179.9(14) . .
N9 C27 C28 C29 -1(3) . .
C27 C28 C29 C30 -4(3) . .
C28 C29 C30 C31 5(3) . .
C27 N9 C31 C30 -5(3) . .
Fe2 N9 C31 C30 179.6(15) . .
C27 N9 C31 C32 179.2(14) . .
Fe2 N9 C31 C32 4.1(19) . .
C29 C30 C31 N9 0(3) . .
C29 C30 C31 C32 175.2(18) . .
N11 N10 C32 C33 0.4(17) . .
Fe2 N10 C32 C33 -172.0(10) . .
N11 N10 C32 C31 -178.9(12) . .
Fe2 N10 C32 C31 8.8(17) . .
N9 C31 C32 C33 173.0(19) . .
C30 C31 C32 C33 -3(3) . .
N9 C31 C32 N10 -8(2) . .
C30 C31 C32 N10 176.4(17) . .
N11 N12 C33 C32 0.4(18) . .
C34 N12 C33 C32 -177.6(14) . .
N10 C32 C33 N12 -0.5(18) . .
C31 C32 C33 N12 178.4(19) . .
C33 N12 C34 C39 -130.0(18) . .
N11 N12 C34 C39 52(2) . .
C33 N12 C34 C35 47(2) . .
N11 N12 C34 C35 -131.0(17) . .
C39 C34 C35 F9 179.3(17) . .
N12 C34 C35 F9 2(3) . .
C39 C34 C35 C36 -2(3) . .
N12 C34 C35 C36 -179.5(16) . .
F9 C35 C36 F10 -2(3) . .
C34 C35 C36 F10 179.8(17) . .
F9 C35 C36 C37 -177.8(18) . .
C34 C35 C36 C37 4(3) . .
F10 C36 C37 C38 178.6(16) . .
C35 C36 C37 C38 -6(3) . .
F10 C36 C37 C90 1(3) . .
C35 C36 C37 C90 176.1(17) . .
C36 C37 C38 F11 -178.7(16) . .
C90 C37 C38 F11 -1(3) . .
C36 C37 C38 C39 6(3) . .
C90 C37 C38 C39 -175.7(16) . .
F11 C38 C39 F12 3(3) . .
C37 C38 C39 F12 178.0(16) . .
F11 C38 C39 C34 179.9(16) . .
C37 C38 C39 C34 -5(3) . .
C35 C34 C39 F12 179.8(17) . .
N12 C34 C39 F12 -3(3) . .
C35 C34 C39 C38 3(3) . .
N12 C34 C39 C38 -179.9(16) . .
C45 N14 N15 N16 1.2(16) . .
Fe1 N14 N15 N16 167.9(10) 3_655 .
N14 N15 N16 C46 2.7(17) . .
N14 N15 N16 C47 -179.8(11) . .
C44 N13 C40 C41 0(3) . .
Fe1 N13 C40 C41 178.6(18) 3_655 .
N13 C40 C41 C42 -3(4) . .
C40 C41 C42 C43 10(4) . .
C41 C42 C43 C44 -13(4) . .
C40 N13 C44 C43 -4(3) . .
Fe1 N13 C44 C43 177.5(17) 3_655 .
C40 N13 C44 C45 179.7(16) . .
Fe1 N13 C44 C45 1(2) 3_655 .
C42 C43 C44 N13 10(3) . .
C42 C43 C44 C45 -173(2) . .
N15 N14 C45 C46 -4.5(19) . .
Fe1 N14 C45 C46 -173.7(11) 3_655 .
N15 N14 C45 C44 179.1(14) . .
Fe1 N14 C45 C44 9.9(19) 3_655 .
N13 C44 C45 C46 178(2) . .
C43 C44 C45 C46 2(4) . .
N13 C44 C45 N14 -7(2) . .
C43 C44 C45 N14 176.6(19) . .
N15 N16 C46 C45 -5.2(19) . .
C47 N16 C46 C45 177.6(15) . .
N14 C45 C46 N16 5.7(19) . .
C44 C45 C46 N16 -179(2) . .
C46 N16 C47 C48 47(2) . .
N15 N16 C47 C48 -130.2(15) . .
C46 N16 C47 C52 -132.4(18) . .
N15 N16 C47 C52 50(2) . .
C52 C47 C48 F13 178.4(15) . .
N16 C47 C48 F13 -1(2) . .
C52 C47 C48 C49 5(2) . .
N16 C47 C48 C49 -174.2(14) . .
F13 C48 C49 F14 6(2) . .
C47 C48 C49 F14 179.4(15) . .
F13 C48 C49 C50 -179.3(16) . .
C47 C48 C49 C50 -6(3) . .
F14 C49 C50 C51 177.5(16) . .
C48 C49 C50 C51 3(3) . .
F14 C49 C50 C85 -3(2) . .
C48 C49 C50 C85 -177.4(15) . .
C49 C50 C51 F15 -180.0(15) . .
C85 C50 C51 F15 1(2) . .
C49 C50 C51 C52 1(3) . .
C85 C50 C51 C52 -178.6(15) . .
F15 C51 C52 F16 -3(3) . .
C50 C51 C52 F16 176.7(16) . .
F15 C51 C52 C47 179.2(16) . .
C50 C51 C52 C47 -1(3) . .
C48 C47 C52 F16 -179.7(15) . .
N16 C47 C52 F16 0(2) . .
C48 C47 C52 C51 -2(3) . .
N16 C47 C52 C51 177.8(15) . .
N6 Fe2 N18 N19 -89.2(14) 3_655 .
N10 Fe2 N18 N19 2.9(13) . .
N17 Fe2 N18 N19 -179.7(14) . .
N9 Fe2 N18 N19 83.1(14) . .
N6 Fe2 N18 C58 85.1(10) 3_655 .
N10 Fe2 N18 C58 177.1(10) . .
N17 Fe2 N18 C58 -5.5(10) . .
N9 Fe2 N18 C58 -102.7(10) . .
C58 N18 N19 N20 -0.9(15) . .
Fe2 N18 N19 N20 173.7(10) . .
N18 N19 N20 C59 -0.4(16) . .
N18 N19 N20 C60 -177.3(11) . .
C57 N17 C53 C54 4(2) . .
Fe2 N17 C53 C54 -175.1(13) . .
N17 C53 C54 C55 2(3) . .
C53 C54 C55 C56 -2(3) . .
C54 C55 C56 C57 -2(3) . .
C53 N17 C57 C56 -8(2) . .
Fe2 N17 C57 C56 170.9(12) . .
C53 N17 C57 C58 -179.4(13) . .
Fe2 N17 C57 C58 -0.6(16) . .
C55 C56 C57 N17 7(2) . .
C55 C56 C57 C58 177.8(15) . .
N19 N18 C58 C59 1.8(16) . .
Fe2 N18 C58 C59 -173.9(10) . .
N19 N18 C58 C57 -177.7(11) . .
Fe2 N18 C58 C57 6.6(15) . .
N17 C57 C58 C59 176.9(17) . .
C56 C57 C58 C59 6(3) . .
N17 C57 C58 N18 -3.7(18) . .
C56 C57 C58 N18 -175.0(14) . .
N19 N20 C59 C58 1.5(16) . .
C60 N20 C59 C58 178.2(12) . .
N18 C58 C59 N20 -2.0(16) . .
C57 C58 C59 N20 177.4(16) . .
N19 N20 C60 C65 -127.0(17) . .
C59 N20 C60 C65 57(2) . .
N19 N20 C60 C61 58(2) . .
C59 N20 C60 C61 -118.9(18) . .
C65 C60 C61 F17 178.8(17) . .
N20 C60 C61 F17 -6(3) . .
C65 C60 C61 C62 3(3) . .
N20 C60 C61 C62 178.6(15) . .
F17 C61 C62 F18 -1(3) . .
C60 C61 C62 F18 174.5(17) . .
F17 C61 C62 C63 -178.5(17) . .
C60 C61 C62 C63 -3(3) . .
F18 C62 C63 C64 -177.6(17) . .
C61 C62 C63 C64 0(3) . .
F18 C62 C63 C106 8(3) . .
C61 C62 C63 C106 -175.0(17) . .
C62 C63 C64 F19 -177.6(17) . .
C106 C63 C64 F19 -3(3) . .
C62 C63 C64 C65 4(3) . .
C106 C63 C64 C65 178.1(18) . .
F19 C64 C65 F20 6(3) . .
C63 C64 C65 F20 -175.6(18) . .
F19 C64 C65 C60 177.8(17) . .
C63 C64 C65 C60 -4(3) . .
C61 C60 C65 C64 0(3) . .
N20 C60 C65 C64 -175.6(16) . .
C61 C60 C65 F20 172.1(17) . .
N20 C60 C65 F20 -4(3) . .
C72 N22 N23 N24 -0.6(14) . .
Fe1 N22 N23 N24 174.6(9) . .
N22 N23 N24 C73 0.9(16) . .
N22 N23 N24 C74 179.7(11) . .
C71 N21 C67 C68 -4(3) . .
Fe1 N21 C67 C68 -172.4(14) . .
N21 C67 C68 C69 5(3) . .
C67 C68 C69 C70 -7(3) . .
C68 C69 C70 C71 9(3) . .
C67 N21 C71 C70 5(3) . .
Fe1 N21 C71 C70 175.3(13) . .
C67 N21 C71 C72 -178.2(14) . .
Fe1 N21 C71 C72 -8.0(18) . .
C69 C70 C71 N21 -8(3) . .
C69 C70 C71 C72 175.9(17) . .
N23 N22 C72 C73 0.2(17) . .
Fe1 N22 C72 C73 -175.9(10) . .
N23 N22 C72 C71 -179.2(12) . .
Fe1 N22 C72 C71 4.7(16) . .
N21 C71 C72 N22 2(2) . .
C70 C71 C72 N22 179.1(15) . .
N21 C71 C72 C73 -176.7(18) . .
C70 C71 C72 C73 0(3) . .
N23 N24 C73 C72 -0.7(17) . .
C74 N24 C73 C72 -179.4(13) . .
N22 C72 C73 N24 0.3(17) . .
C71 C72 C73 N24 179.5(18) . .
C73 N24 C74 C75 -124.5(18) . .
N23 N24 C74 C75 57(2) . .
C73 N24 C74 C79 52(2) . .
N23 N24 C74 C79 -127.0(16) . .
C79 C74 C75 F21 -177.9(16) . .
N24 C74 C75 F21 -2(2) . .
C79 C74 C75 C76 -2(3) . .
N24 C74 C75 C76 174.5(15) . .
F21 C75 C76 C77 177.6(17) . .
C74 C75 C76 C77 2(3) . .
F21 C75 C76 F22 -2(3) . .
C74 C75 C76 F22 -177.7(16) . .
F22 C76 C77 C78 -179.2(17) . .
C75 C76 C77 C78 2(3) . .
F22 C76 C77 C100 -3(3) . .
C75 C76 C77 C100 178.2(16) . .
C76 C77 C78 F23 -179.6(17) . .
C100 C77 C78 F23 4(3) . .
C76 C77 C78 C79 -5(3) . .
C100 C77 C78 C79 178.7(18) . .
F23 C78 C79 F24 -5(3) . .
C77 C78 C79 F24 -179.8(18) . .
F23 C78 C79 C74 179.5(17) . .
C77 C78 C79 C74 5(3) . .
C75 C74 C79 F24 -176.9(16) . .
N24 C74 C79 F24 7(3) . .
C75 C74 C79 C78 -1(3) . .
N24 C74 C79 C78 -177.5(16) . .
C10 C11 C80 C81 95(2) . .
C12 C11 C80 C81 -81(2) . .
C10 C11 C80 C99 -95(2) . .
C12 C11 C80 C99 89(2) . .
C99 C80 C81 N26 10(3) . .
C11 C80 C81 N26 -179.7(15) . .
C99 C80 C81 C82 -176.6(17) . .
C11 C80 C81 C82 -7(3) . .
C80 C81 C82 C83 -175.4(18) . .
N26 C81 C82 C83 -1(2) . .
C81 C82 C83 C84 -2(2) . .
C82 C83 C84 N26 4(2) . .
C82 C83 C84 C85 179.0(18) . .
N26 C84 C85 C86 -4(3) . .
C83 C84 C85 C86 -177.7(16) . .
N26 C84 C85 C50 177.6(15) . .
C83 C84 C85 C50 4(3) . .
C51 C50 C85 C84 -76(2) . .
C49 C50 C85 C84 105.3(19) . .
C51 C50 C85 C86 105.7(19) . .
C49 C50 C85 C86 -73(2) . .
C84 C85 C86 N25 1(3) . .
C50 C85 C86 N25 -179.9(14) . .
C84 C85 C86 C87 180.0(16) . .
C50 C85 C86 C87 -1(2) . .
N25 C86 C87 C88 -2(2) . .
C85 C86 C87 C88 179.1(16) . .
C86 C87 C88 C89 0.3(19) . .
C87 C88 C89 C90 -179.2(15) . .
C87 C88 C89 N25 1.7(19) . .
N25 C89 C90 C91 -1(3) . .
C88 C89 C90 C91 -179.9(16) . .
N25 C89 C90 C37 178.0(14) . .
C88 C89 C90 C37 -1(2) . .
C38 C37 C90 C89 -80(2) . .
C36 C37 C90 C89 98(2) . .
C38 C37 C90 C91 99(2) . .
C36 C37 C90 C91 -83(2) . .
C89 C90 C91 N28 -2(3) . .
C37 C90 C91 N28 179.3(14) . .
C89 C90 C91 C92 -178.0(16) . .
C37 C90 C91 C92 3(2) . .
N28 C91 C92 C93 -2(2) . .
C90 C91 C92 C93 174.3(17) . .
C91 C92 C93 C94 4(2) . .
C92 C93 C94 C95 176.6(19) . .
C92 C93 C94 N28 -4(2) . .
N28 C94 C95 C96 2(3) . .
C93 C94 C95 C96 -178.7(18) . .
N28 C94 C95 C24 179.4(15) . .
C93 C94 C95 C24 -2(3) . .
C23 C24 C95 C94 98(2) . .
C25 C24 C95 C94 -80(2) . .
C23 C24 C95 C96 -85(2) . .
C25 C24 C95 C96 98(2) . .
C94 C95 C96 N27 -4(3) . .
C24 C95 C96 N27 178.9(16) . .
C94 C95 C96 C97 178.6(19) . .
C24 C95 C96 C97 2(3) . .
N27 C96 C97 C98 -2(2) . .
C95 C96 C97 C98 175.4(18) . .
C96 C97 C98 C99 2(2) . .
C81 C80 C99 C98 174.4(18) . .
C11 C80 C99 C98 4(3) . .
C81 C80 C99 N27 -8(3) . .
C11 C80 C99 N27 -178.1(15) . .
C97 C98 C99 C80 177.5(18) . .
C97 C98 C99 N27 0(2) . .
C76 C77 C100 C101 98(2) . .
C78 C77 C100 C101 -86(2) . .
C76 C77 C100 C104 -84(2) . 3_655
C78 C77 C100 C104 92(2) . 3_655
C104 C100 C101 N29 -1(3) 3_655 .
C77 C100 C101 N29 177.9(13) . .
C104 C100 C101 C102 179.6(16) 3_655 .
C77 C100 C101 C102 -2(2) . .
N29 C101 C102 C103 1(2) . .
C100 C101 C102 C103 -178.7(16) . .
C101 C102 C103 C104 -1.6(19) . .
C102 C103 C104 C100 -179.9(16) . 4_565
C102 C103 C104 N29 1(2) . .
C64 C63 C106 C110 -81(2) . 3_655
C62 C63 C106 C110 93(2) . 3_655
C64 C63 C106 C107 99(2) . .
C62 C63 C106 C107 -87(2) . .
C110 C106 C107 N30 -1(3) 3_655 .
C63 C106 C107 N30 179.5(14) . .
C110 C106 C107 C108 -174.9(17) 3_655 .
C63 C106 C107 C108 6(2) . .
N30 C107 C108 C109 7(2) . .
C106 C107 C108 C109 -179.2(17) . .
C107 C108 C109 C110 -5(2) . .
C108 C109 C110 C106 -177.9(17) . 4_565
C108 C109 C110 N30 2(2) . .
C85 C86 N25 C89 -178.3(15) . .
C87 C86 N25 C89 3.0(18) . .
C85 C86 N25 Ni1 -2(2) . .
C87 C86 N25 Ni1 179.3(11) . .
C90 C89 N25 C86 178.1(15) . .
C88 C89 N25 C86 -2.9(18) . .
C90 C89 N25 Ni1 2(2) . .
C88 C89 N25 Ni1 -179.3(11) . .
C85 C84 N26 C81 -179.4(17) . .
C83 C84 N26 C81 -4.8(19) . .
C85 C84 N26 Ni1 6(3) . .
C83 C84 N26 Ni1 -179.2(12) . .
C80 C81 N26 C84 177.5(18) . .
C82 C81 N26 C84 3.8(19) . .
C80 C81 N26 Ni1 -8(3) . .
C82 C81 N26 Ni1 178.2(12) . .
C95 C96 N27 C99 -175.7(17) . .
C97 C96 N27 C99 2(2) . .
C95 C96 N27 Ni1 2(3) . .
C97 C96 N27 Ni1 179.5(13) . .
C80 C99 N27 C96 -178.9(17) . .
C98 C99 N27 C96 -1(2) . .
C80 C99 N27 Ni1 4(3) . .
C98 C99 N27 Ni1 -178.5(13) . .
C90 C91 N28 C94 -177.0(16) . .
C92 C91 N28 C94 -0.4(19) . .
C90 C91 N28 Ni1 4(2) . .
C92 C91 N28 Ni1 -179.8(11) . .
C95 C94 N28 C91 -178.1(17) . .
C93 C94 N28 C91 2.8(19) . .
C95 C94 N28 Ni1 1(3) . .
C93 C94 N28 Ni1 -177.8(12) . .
C100 C101 N29 C104 179.6(15) . .
C102 C101 N29 C104 -0.5(17) . .
C100 C101 N29 Ni2 2(2) . .
C102 C101 N29 Ni2 -178.5(11) . .
C100 C104 N29 C101 -179.3(15) 4_565 .
C103 C104 N29 C101 -0.6(17) . .
C100 C104 N29 Ni2 -1(2) 4_565 .
C103 C104 N29 Ni2 177.6(10) . .
C106 C107 N30 C110 -179.7(15) . .
C108 C107 N30 C110 -5.3(17) . .
C106 C107 N30 Ni3 2(2) . .
C108 C107 N30 Ni3 176.2(11) . .
C106 C110 N30 C107 -178.1(16) 4_565 .
C109 C110 N30 C107 2.4(18) . .
C106 C110 N30 Ni3 0(2) 4_565 .
C109 C110 N30 Ni3 -179.1(11) . .
O2 S1 N200 S2 -26(3) . .
O1 S1 N200 S2 -163(3) . .
C1A S1 N200 S2 83(3) . .
O3 S2 N200 S1 -5(3) . .
O4 S2 N200 S1 131(3) . .
C2A S2 N200 S1 -117(3) . .
O2 S1 C1A F3A -64(4) . .
O1 S1 C1A F3A 68(4) . .
N200 S1 C1A F3A 179(3) . .
O2 S1 C1A F2A 173(3) . .
O1 S1 C1A F2A -55(4) . .
N200 S1 C1A F2A 56(3) . .
O2 S1 C1A F1A 54(3) . .
O1 S1 C1A F1A -174(3) . .
N200 S1 C1A F1A -63(3) . .
O3 S2 C2A F6A -162(3) . .
O4 S2 C2A F6A 66(3) . .
N200 S2 C2A F6A -48(3) . .
O3 S2 C2A F4A 82(4) . .
O4 S2 C2A F4A -50(4) . .
N200 S2 C2A F4A -164(3) . .
O3 S2 C2A F5A -46(4) . .
O4 S2 C2A F5A -178(3) . .
N200 S2 C2A F5A 67(3) . .
